data_7710389
loop_
_publ_author_name
'Clauss, Reike'
'Hey-Hawkins, Evamarie'

_publ_section_title
;
 Phosphorus guiding palladium: [4+4] metallomacrocyclic PdII complex and
 self-assembly of heterometallic PdII/ZnII grid-type complex
;
_journal_name_full 'Dalton Transactions'
_journal_paper_doi 10.1039/D2DT01176J
_journal_year 2022
_chemical_formula_moiety '5(C H2 Cl2), C124 H112 N28 P4 Pd2 Zn2, 8(C F3 O3 S), 5(C2 H3 N)'
_chemical_formula_sum 'C150 H142 Cl12 F24 N34 O24 P4 Pd2 S8 Zn2'
_chemical_formula_weight 4410.27
_chemical_name_systematic '[Pd2Zn2(1)4](OTf)8'
_space_group_crystal_system monoclinic
_space_group_IT_number 14
_space_group_name_Hall '-P 2ybc'
_space_group_name_H-M_alt 'P 1 21/c 1'
_atom_sites_solution_hydrogens geom
_atom_sites_solution_primary dual
_audit_creation_date 2022-03-28
_audit_creation_method
;
Olex2 1.5
(compiled 2021.12.09 svn.r5202d8cf for OlexSys, GUI svn.r6439)
;
_audit_update_record
;
2022-04-20 deposited with the CCDC.	2022-05-31 downloaded from the CCDC.
;
_cell_angle_alpha 90
_cell_angle_beta 96.9460(10)
_cell_angle_gamma 90
_cell_formula_units_Z 4
_cell_length_a 18.2836(3)
_cell_length_b 25.6217(3)
_cell_length_c 39.2969(6)
_cell_measurement_reflns_used 78722
_cell_measurement_temperature 180
_cell_measurement_theta_max 70.99
_cell_measurement_theta_min 3.45
_cell_volume 18273.8(5)
_computing_cell_refinement 'X-Area Recipe 1.36.0.0 (STOE, 2020)'
_computing_data_collection 'X-Area Pilatus3_SV 1.31.170.0 (STOE, 2020)'
_computing_data_reduction
;
X-Area Integrate 1.78.3.0 (STOE, 2020)
X-Area LANA 1.83.8.0 (STOE, 2020)
;
_computing_molecular_graphics 'Olex2 1.5 (Dolomanov et al., 2009)'
_computing_publication_material 'Olex2 1.5 (Dolomanov et al., 2009)'
_computing_structure_refinement 'SHELXL 2018/3 (Sheldrick, 2015)'
_computing_structure_solution 'SHELXT  (Sheldrick, 2015)'
_diffrn_ambient_temperature 180
_diffrn_detector Pilatus300K
_diffrn_detector_area_resol_mean 5.81
_diffrn_detector_type 'DECTRIS PILATUS 300K'
_diffrn_measured_fraction_theta_full 0.998
_diffrn_measured_fraction_theta_max 0.998
_diffrn_measurement_details
;
 2199 frames, detector distance = 60 mm
;
_diffrn_measurement_device 'Eulerian 4-circle diffractometer'
_diffrn_measurement_device_type 'STOE STADIVARI'
_diffrn_measurement_method 'rotation method, \w scans'
_diffrn_radiation_collimation '0.5 mm diameter'
_diffrn_radiation_monochromator 'Graded multilayer mirror'
_diffrn_radiation_polarisn_norm 270
_diffrn_radiation_probe x-ray
_diffrn_radiation_type 'Cu K\a'
_diffrn_radiation_wavelength 1.54186
_diffrn_reflns_av_R_equivalents 0.0564
_diffrn_reflns_av_unetI/netI 0.0456
_diffrn_reflns_Laue_measured_fraction_full 0.998
_diffrn_reflns_Laue_measured_fraction_max 0.998
_diffrn_reflns_limit_h_max 21
_diffrn_reflns_limit_h_min -21
_diffrn_reflns_limit_k_max 14
_diffrn_reflns_limit_k_min -30
_diffrn_reflns_limit_l_max 47
_diffrn_reflns_limit_l_min -40
_diffrn_reflns_number 139978
_diffrn_reflns_point_group_measured_fraction_full 0.998
_diffrn_reflns_point_group_measured_fraction_max 0.998
_diffrn_reflns_theta_full 67.686
_diffrn_reflns_theta_max 68.000
_diffrn_reflns_theta_min 3.450
_diffrn_source 'GeniX 3D HF Cu'
_diffrn_source_current 0.600
_diffrn_source_power 0.030
_diffrn_source_voltage 50
_exptl_absorpt_coefficient_mu 5.513
_exptl_absorpt_correction_T_max 0.7570
_exptl_absorpt_correction_T_min 0.0149
_exptl_absorpt_correction_type multi-scan
_exptl_absorpt_process_details
;
STOE X-Red32, absorption correction by Gaussian integration, analogous to
P. Coppens, "The Evaluation of Absorption and Extinction in Single-Crystal
Structure Analysis", published in: F. R. Ahmed (Editor), "Crystallographic
Computing", Munksgaard, Copenhagen (1970), 255 - 270. Afterwards scaling of
reflection intensities was performed within STOE LANA. J. Koziskova, F. Hahn,
J. Richter, J. Kozisek, Acta Chimica Slovaca, vol. 9, no. 2, 2016, pp. 136-140.
;
_exptl_crystal_colour yellow
_exptl_crystal_colour_primary yellow
_exptl_crystal_density_diffrn 1.603
_exptl_crystal_density_method 'not measured'
_exptl_crystal_description plate
_exptl_crystal_F_000 8928
_exptl_crystal_recrystallization_method 'Vapour diffusion of CH2Cl2 into CH3CN solution'
_exptl_crystal_size_max 0.25
_exptl_crystal_size_mid 0.2
_exptl_crystal_size_min 0.05
_refine_diff_density_max 1.660
_refine_diff_density_min -1.173
_refine_diff_density_rms 0.121
_refine_ls_extinction_method none
_refine_ls_goodness_of_fit_ref 1.023
_refine_ls_hydrogen_treatment constr
_refine_ls_matrix_type full
_refine_ls_number_parameters 2579
_refine_ls_number_reflns 33201
_refine_ls_number_restraints 523
_refine_ls_restrained_S_all 1.019
_refine_ls_R_factor_all 0.1218
_refine_ls_R_factor_gt 0.0926
_refine_ls_shift/su_max 0.003
_refine_ls_shift/su_mean 0.000
_refine_ls_structure_factor_coef Fsqd
_refine_ls_weighting_details 'w=1/[\s^2^(Fo^2^)+(0.1828P)^2^+29.8465P] where P=(Fo^2^+2Fc^2^)/3'
_refine_ls_weighting_scheme calc
_refine_ls_wR_factor_gt 0.2468
_refine_ls_wR_factor_ref 0.2792
_reflns_Friedel_coverage 0.000
_reflns_number_gt 23389
_reflns_number_total 33201
_reflns_threshold_expression 'I > 2\s(I)'
_cod_data_source_file d2dt01176j2.cif
_cod_data_source_block Pd2Zn2
_cod_database_code 7710389
_shelx_shelxl_version_number 2018/3
_extra_info
;
To avoid confusion: apostrophe labeled atom are not symmetry related. They are just labeled in comparison
to NMR labels and for clarity. CIF labeling differs from presented labeling in figures.
;
_shelx_space_group_comment
;
The symmetry employed for this shelxl refinement is uniquely defined
by the following loop, which should always be used as a source of
symmetry information in preference to the above space-group names.
They are only intended as comments.
;
_shelx_estimated_absorpt_t_max 0.770
_shelx_estimated_absorpt_t_min 0.339
_olex2_refinement_description
;
1. Fixed Uiso
 At 1.2 times of:
  All C(H) groups, All C(H,H) groups
 At 1.5 times of:
  All C(H,H,H) groups
2. Restrained distances
 C74-S6 = C75-S6A
 1.82 with sigma of 0.02
 C76-F13 = C76-F14 = C76-F15
 1.32 with sigma of 0.02
 S6-O7 = S6-O8 = S6-O9
 1.44 with sigma of 0.02
 C77-S4A
 1.82 with sigma of 0.02
 C79-F1A = C79-F2A = C79-F6A
 1.33 with sigma of 0.02
 C79-S1A
 1.82 with sigma of 0.02
 C78-S1
 1.82 with sigma of 0.02
 C85-S8
 1.82 with sigma of 0.02
 F13-F14 \\sim F14-F15 \\sim F15-F13
 with sigma of 0.04
 C76-F13 \\sim C76-F14 \\sim C76-F15
 with sigma of 0.02
 S4-O10 \\sim S4-O14 \\sim S4-O15
 with sigma of 0.02
 C70-Cl7 \\sim C70-Cl8
 with sigma of 0.02
 C77-F13A \\sim C77-F14A \\sim C77-F15A
 with sigma of 0.02
 C77-O10A \\sim C77-O14A \\sim C77-O15A
 with sigma of 0.04
 S4A-F13A \\sim S4A-F14A \\sim S4A-F15A
 with sigma of 0.04
 F13A-F14A \\sim F14A-F15A \\sim F15A-F13A
 with sigma of 0.04
 S4A-O10A \\sim S4A-O14A \\sim S4A-O15A
 with sigma of 0.02
 O10A-O14A \\sim O14A-O15A \\sim O10A-O15A
 with sigma of 0.04
 F1A-F2A \\sim F2A-F6A \\sim F6A-F1A
 with sigma of 0.04
 S1A-O1A \\sim S1A-O2A \\sim S1A-O3A
 with sigma of 0.02
 O1A-O2A \\sim O2A-O3A \\sim O1A-O3A
 with sigma of 0.04
3. Uiso/Uaniso restraints and constraints
C73 \\sim F7A \\sim F8A \\sim F9A \\sim O4A \\sim O5A \\sim O6A \\sim S2A:
within 2A with sigma of 0.04 and sigma for terminal atoms of 0.08 within 2A
C70 \\sim Cl7 \\sim Cl8: within 2A with sigma of 0.04 and sigma for terminal
atoms of 0.08 within 2A
C76 \\sim F13A \\sim F14A \\sim F15A \\sim O10A \\sim O14A \\sim O15A \\sim
S4A: within 2A with sigma of 0.04 and sigma for terminal atoms of 0.08 within 2A
C71 \\sim F10 \\sim F11 \\sim F12 \\sim O11 \\sim O12 \\sim O13 \\sim S3:
within 2A with sigma of 0.04 and sigma for terminal atoms of 0.08 within 2A
C79 \\sim F1A \\sim F2A \\sim F6A \\sim O1A \\sim O2A \\sim O3A \\sim S1A:
within 2A with sigma of 0.04 and sigma for terminal atoms of 0.08 within 2A
F1 \\sim F1A \\sim F2 \\sim F2A \\sim F6 \\sim F6A \\sim F21: within 2A with
sigma of 0.04 and sigma for terminal atoms of 0.08 within 2A
C85 \\sim F19 \\sim F20 \\sim F21 \\sim O20 \\sim O21 \\sim O22 \\sim S8:
within 2A with sigma of 0.04 and sigma for terminal atoms of 0.08 within 2A
Uanis(C75) = Uanis(C74)
Uanis(C79) = Uanis(C78)
Uanis(C82) = Uanis(C85)
Uanis(F19) = Uanis(F21)
4. Rigid body (RIGU) restrains
 C76, F13, F14, F15, O10, O14, O15, S4
 with sigma for 1-2 distances of 0.004 and sigma for 1-3 distances of 0.004
 C70, Cl7, Cl8
 with sigma for 1-2 distances of 0.004 and sigma for 1-3 distances of 0.004
 C77, F13A, F14A, F15A, O10A, O14A, O15A, S4A
 with sigma for 1-2 distances of 0.004 and sigma for 1-3 distances of 0.004
 F1, F1A, F2, F2A, F6, F6A, F21
 with sigma for 1-2 distances of 0.004 and sigma for 1-3 distances of 0.004
 C79, F1A, F2A, F6A, O1A, O2A, O3A, S1A
 with sigma for 1-2 distances of 0.004 and sigma for 1-3 distances of 0.004
 C78, F1, F2, F6, O1, O2, O3, S1
 with sigma for 1-2 distances of 0.004 and sigma for 1-3 distances of 0.004
5. Others
 Sof(C79)=Sof(F1A)=Sof(F2A)=Sof(F6A)=Sof(O1A)=Sof(O2A)=Sof(O3A)=Sof(S1A)=1-
 FVAR(1)
 Sof(C78)=Sof(F1)=Sof(F2)=Sof(F6)=Sof(O1)=Sof(O2)=Sof(O3)=Sof(S1)=FVAR(1)
 Sof(C75)=Sof(F3A)=Sof(F4A)=Sof(F5A)=Sof(O7A)=Sof(O8A)=Sof(O9A)=Sof(S6A)=1-
 FVAR(2)
 Sof(C74)=Sof(F3)=Sof(F4)=Sof(F5)=Sof(O7)=Sof(O8)=Sof(O9)=Sof(S6)=FVAR(2)
 Sof(C77)=Sof(F13A)=Sof(F14A)=Sof(F15A)=Sof(O10A)=Sof(O14A)=Sof(O15A)=Sof(S4A)=
 1-FVAR(3)
 Sof(C76)=Sof(F13)=Sof(F14)=Sof(F15)=Sof(O10)=Sof(O14)=Sof(O15)=Sof(S4)=FVAR(3)
 Sof(C73)=Sof(F7A)=Sof(F8A)=Sof(F9A)=Sof(O4A)=Sof(O5A)=Sof(O6A)=Sof(S2A)=1-
 FVAR(4)
 Sof(C72)=Sof(F7)=Sof(F8)=Sof(F9)=Sof(O4)=Sof(O5)=Sof(O6)=Sof(S2)=FVAR(4)
 Sof(C40)=Sof(H40A)=Sof(H40B)=Sof(H40C)=1-FVAR(5)
 Sof(C39)=Sof(H39A)=Sof(H39B)=Sof(H39C)=FVAR(5)
6.a Secondary CH2 refined with riding coordinates:
 C70(H70A,H70B), C83(H83A,H83B), C86(H86A,H86B), C87(H87A,H87B), C88(H88A,H88B)
6.b Aromatic/amide H refined with riding coordinates:
 C2(H2), C2'(H2'), C02D(H02D), C02N(H02N), C02P(H02P), C02R(H02R), C03E(H03E),
 C03F(H03F), C03G(H03G), C03Q(H03Q), C04B(H04B), C04E(H04E), C04M(H04M),
 C04N(H04N), C04U(H04U), C04Y(H04Y), C5(H5), C5'(H5'), C05F(H05F), C9(H9),
 C9'(H9'), C11(H11), C11'(H11'), C12(H12), C12'(H12'), C13(H13), C13'(H13'),
 C14(H14), C14'(H14'), C15(H15), C15'(H15'), C17(H17), C17'(H17'), C18(H18),
 C18'(H18'), C19(H19), C19'(H19'), C20(H20), C20'(H20'), C23(H23), C23'(H23'),
 C24(H24), C24'(H24'), C25(H25), C25'(H25'), C26(H26), C26'(H26'), C27(H27),
 C27'(H27'), C29(H29), C29'(H29'), C30(H30), C30'(H30'), C31(H31), C31'(H31'),
 C32(H32), C32'(H32'), C33(H33), C33'(H33'), C34(H34), C34'(H34'), C36(H36),
 C036(H036), C36'(H36'), C040(H040), C41(H41), C041(H041), C43(H43), C44(H44),
 C45(H45), C46(H46), C47(H47), C49(H49), C50(H50), C51(H51), C052(H052),
 C52(H52), C054(H054), C55(H55), C56(H56), C57(H57), C58(H58), C59(H59),
 C61(H61), C62(H62), C63(H63), C64(H64), C65(H65)
6.c Idealised Me refined as rotating group:
 C04K(H04A,H04C,H04D), C7(H7A,H7B,H7C), C7'(H7'A,H7'B,H7'C), C8(H8A,H8B,H8C),
 C8'(H8'A,H8'B,H8'C), C38(H38A,H38B,H38C), C39(H39A,H39B,H39C), C40(H40A,H40B,
 H40C), C045(H04F,H04G,H04H), C67(H67A,H67B,H67C), C69(H69A,H69B,H69C),
 C81(H81A,H81B,H81C), C90(H90A,H90B,H90C), C91(H91A,H91B,H91C)
;
_smtbx_masks_special_details
;
A solvent mask was calculated and 296 electrons were 
found in a volume of 996\%A^3^ in 2 voids per unit cell. 
This is consistent with the presence of 
1[CH2Cl2], 1[C2H3N] per Formula Unit 
which account for 256 electrons 
per unit cell.
;
_smtbx_masks_void_probe_radius 1.2
_smtbx_masks_void_truncation_radius 1.2
_olex2_submission_special_instructions 'No special instructions were received'

loop_
_space_group_symop_operation_xyz
'x, y, z'
'-x, y+1/2, -z+1/2'
'-x, -y, -z'
'x, -y-1/2, z-1/2'

loop_
_atom_site_label
_atom_site_type_symbol
_atom_site_fract_x
_atom_site_fract_y
_atom_site_fract_z
_atom_site_U_iso_or_equiv
_atom_site_adp_type
_atom_site_occupancy
_atom_site_site_symmetry_order
_atom_site_calc_flag
_atom_site_refinement_flags_posn
_atom_site_refinement_flags_adp
_atom_site_refinement_flags_occupancy
_atom_site_disorder_assembly
_atom_site_disorder_group
C2 C 0.5450(4) 0.5184(3) 0.22670(18) 0.0528(16) Uani 1 1 d . . . . .
H2 H 0.547013 0.531390 0.249448 0.063 Uiso 1 1 calc R U . . .
C2' C 0.7273(5) 0.4172(3) 0.2722(2) 0.0630(19) Uani 1 1 d . . . . .
H2' H 0.722033 0.406236 0.248892 0.076 Uiso 1 1 calc R U . . .
C02B C 0.4730(4) 0.4872(3) 0.29469(17) 0.0531(16) Uani 1 1 d . . . . .
C02C C 0.3348(4) 0.5162(3) 0.33543(17) 0.0522(15) Uani 1 1 d . . . . .
C02D C 0.4507(4) 0.3292(3) 0.52499(19) 0.0553(16) Uani 1 1 d . . . . .
H02D H 0.466947 0.362922 0.532491 0.066 Uiso 1 1 calc R U . . .
C02J C 0.4431(4) 0.2863(3) 0.54888(17) 0.0530(15) Uani 1 1 d . . . . .
C02N C 0.3026(5) 0.6216(3) 0.3475(2) 0.0649(19) Uani 1 1 d . . . . .
H02N H 0.289865 0.656942 0.351113 0.078 Uiso 1 1 calc R U . . .
C02P C 0.3392(4) 0.4602(3) 0.32771(18) 0.0546(16) Uani 1 1 d . . . . .
H02P H 0.335496 0.448020 0.304742 0.066 Uiso 1 1 calc R U . . .
C02R C 0.2839(5) 0.5825(3) 0.36916(19) 0.0619(18) Uani 1 1 d . . . . .
H02R H 0.259720 0.591272 0.388443 0.074 Uiso 1 1 calc R U . . .
C03E C 0.3400(4) 0.6079(3) 0.32062(18) 0.0581(17) Uani 1 1 d . . . . .
H03E H 0.354387 0.634452 0.305924 0.070 Uiso 1 1 calc R U . . .
C03F C 0.4668(5) 0.4419(3) 0.2752(2) 0.0647(19) Uani 1 1 d . . . . .
H03F H 0.432047 0.440073 0.255230 0.078 Uiso 1 1 calc R U . . .
C03G C 0.4198(5) 0.2040(3) 0.5899(2) 0.066(2) Uani 1 1 d . . . . .
H03G H 0.411696 0.174659 0.603738 0.080 Uiso 1 1 calc R U . . .
C03O C 0.4753(4) 0.6018(3) 0.28182(19) 0.0534(15) Uani 1 1 d . . . . .
C03Q C 0.5220(5) 0.4895(3) 0.3246(2) 0.0623(18) Uani 1 1 d . . . . .
H03Q H 0.525978 0.520203 0.338195 0.075 Uiso 1 1 calc R U . . .
C4 C 0.6050(5) 0.4921(3) 0.18235(19) 0.0564(17) Uani 1 1 d . . . . .
C4' C 0.7334(5) 0.4834(3) 0.31094(19) 0.0580(17) Uani 1 1 d . . . . .
C04B C 0.4531(5) 0.2940(3) 0.5839(2) 0.0631(19) Uani 1 1 d . . . . .
H04B H 0.467920 0.326897 0.593569 0.076 Uiso 1 1 calc R U . . .
C04E C 0.5116(5) 0.3991(3) 0.2849(2) 0.071(2) Uani 1 1 d . . . . .
H04E H 0.508080 0.368143 0.271498 0.085 Uiso 1 1 calc R U . . .
C04K C 0.4573(5) 0.4075(3) 0.47569(18) 0.0580(18) Uani 1 1 d . . . . .
H04A H 0.465644 0.425650 0.454526 0.087 Uiso 1 1 calc R U . . .
H04C H 0.503076 0.407307 0.491511 0.087 Uiso 1 1 calc R U . . .
H04D H 0.418800 0.425666 0.486392 0.087 Uiso 1 1 calc R U . . .
C04M C 0.5252(6) 0.6738(3) 0.2539(2) 0.076(2) Uani 1 1 d . . . . .
H04M H 0.530353 0.692675 0.233493 0.091 Uiso 1 1 calc R U . . .
C04N C 0.4402(5) 0.2508(3) 0.6048(2) 0.069(2) Uani 1 1 d . . . . .
H04N H 0.445853 0.254250 0.628994 0.082 Uiso 1 1 calc R U . . .
C04U C 0.5089(5) 0.6196(3) 0.3136(2) 0.0635(19) Uani 1 1 d . . . . .
H04U H 0.502790 0.601252 0.334064 0.076 Uiso 1 1 calc R U . . .
C04Y C 0.5614(5) 0.4025(3) 0.3144(2) 0.070(2) Uani 1 1 d . . . . .
H04Y H 0.593203 0.373902 0.320770 0.084 Uiso 1 1 calc R U . . .
C5 C 0.5382(4) 0.4796(3) 0.16361(18) 0.0563(17) Uani 1 1 d . . . . .
H5 H 0.536074 0.465452 0.141162 0.068 Uiso 1 1 calc R U . . .
C5' C 0.7491(5) 0.4482(3) 0.33763(18) 0.0596(18) Uani 1 1 d . . . . .
H5' H 0.759348 0.459110 0.360826 0.072 Uiso 1 1 calc R U . . .
C05F C 0.5577(6) 0.6921(4) 0.2847(3) 0.083(3) Uani 1 1 d . . . . .
H05F H 0.584723 0.723802 0.285746 0.099 Uiso 1 1 calc R U . . .
C6 C 0.4751(4) 0.4882(3) 0.17857(18) 0.0533(16) Uani 1 1 d . . . . .
C6' C 0.7487(4) 0.3957(3) 0.32813(19) 0.0570(17) Uani 1 1 d . . . . .
C7 C 0.6788(6) 0.4726(5) 0.1334(2) 0.094(3) Uani 1 1 d . . . . .
H7A H 0.710147 0.497983 0.123353 0.141 Uiso 1 1 calc R U . . .
H7B H 0.629775 0.472377 0.120184 0.141 Uiso 1 1 calc R U . . .
H7C H 0.700788 0.437783 0.132785 0.141 Uiso 1 1 calc R U . . .
C7' C 0.7301(7) 0.5594(3) 0.3509(2) 0.083(3) Uani 1 1 d . . . . .
H7'A H 0.685297 0.579513 0.353085 0.124 Uiso 1 1 calc R U . . .
H7'B H 0.772978 0.582581 0.354207 0.124 Uiso 1 1 calc R U . . .
H7'C H 0.735485 0.531806 0.368303 0.124 Uiso 1 1 calc R U . . .
C8 C 0.3993(5) 0.4420(3) 0.1320(2) 0.0624(18) Uani 1 1 d . . . . .
H8A H 0.353472 0.422042 0.131347 0.094 Uiso 1 1 calc R U . . .
H8B H 0.441149 0.417944 0.132881 0.094 Uiso 1 1 calc R U . . .
H8C H 0.397593 0.463655 0.111311 0.094 Uiso 1 1 calc R U . . .
C8' C 0.7559(6) 0.3024(3) 0.3440(2) 0.068(2) Uani 1 1 d . . . . .
H8'A H 0.719442 0.284864 0.356396 0.102 Uiso 1 1 calc R U . . .
H8'B H 0.804487 0.286697 0.350494 0.102 Uiso 1 1 calc R U . . .
H8'C H 0.741960 0.298308 0.319277 0.102 Uiso 1 1 calc R U . . .
C9 C 0.7985(5) 0.4920(4) 0.1846(2) 0.070(2) Uani 1 1 d . . . . .
H9 H 0.807997 0.479571 0.162753 0.083 Uiso 1 1 calc R U . . .
C9' C 0.7201(5) 0.6170(3) 0.2900(2) 0.0609(18) Uani 1 1 d . . . . .
H9' H 0.720937 0.635372 0.311031 0.073 Uiso 1 1 calc R U . . .
C10 C 0.8581(5) 0.5054(3) 0.2113(2) 0.0650(19) Uani 1 1 d . . . . .
C10' C 0.7185(5) 0.6436(3) 0.2567(2) 0.0617(18) Uani 1 1 d . . . . .
C11 C 0.9319(6) 0.4967(4) 0.2073(3) 0.085(3) Uani 1 1 d . . . . .
H11 H 0.945254 0.482677 0.186549 0.102 Uiso 1 1 calc R U . . .
C11' C 0.7217(6) 0.6973(3) 0.2547(2) 0.074(2) Uani 1 1 d . . . . .
H11' H 0.724106 0.718089 0.274838 0.089 Uiso 1 1 calc R U . . .
C12 C 0.9849(5) 0.5089(4) 0.2339(3) 0.080(2) Uani 1 1 d . . . . .
H12 H 1.035449 0.502520 0.232098 0.096 Uiso 1 1 calc R U . . .
C12' C 0.7214(6) 0.7201(4) 0.2229(3) 0.082(3) Uani 1 1 d . . . . .
H12' H 0.724552 0.756930 0.220793 0.098 Uiso 1 1 calc R U . . .
C13 C 0.9632(6) 0.5308(4) 0.2638(3) 0.082(3) Uani 1 1 d . . . . .
H13 H 0.998665 0.540180 0.282493 0.098 Uiso 1 1 calc R U . . .
C13' C 0.7165(6) 0.6896(4) 0.1951(3) 0.082(3) Uani 1 1 d . . . . .
H13' H 0.715512 0.704985 0.173074 0.098 Uiso 1 1 calc R U . . .
C14 C 0.8894(5) 0.5384(4) 0.2654(2) 0.074(2) Uani 1 1 d . . . . .
H14 H 0.874972 0.553166 0.285744 0.088 Uiso 1 1 calc R U . . .
C14' C 0.7128(5) 0.6350(3) 0.1983(2) 0.069(2) Uani 1 1 d . . . . .
H14' H 0.709917 0.613936 0.178260 0.083 Uiso 1 1 calc R U . . .
C15 C 0.2869(5) 0.5003(3) 0.15343(18) 0.0594(18) Uani 1 1 d . . . . .
H15 H 0.288963 0.484340 0.131733 0.071 Uiso 1 1 calc R U . . .
C15' C 0.7818(4) 0.3407(3) 0.41032(19) 0.0544(16) Uani 1 1 d . . . . .
H15' H 0.772867 0.304677 0.405748 0.065 Uiso 1 1 calc R U . . .
C16 C 0.2173(5) 0.5225(3) 0.15920(19) 0.0629(19) Uani 1 1 d . . . . .
C16' C 0.8041(4) 0.3590(3) 0.44569(19) 0.0530(15) Uani 1 1 d . . . . .
C17 C 0.1648(5) 0.5236(4) 0.1305(2) 0.074(2) Uani 1 1 d . . . . .
H17 H 0.177862 0.510810 0.109362 0.089 Uiso 1 1 calc R U . . .
C17' C 0.8459(4) 0.4061(3) 0.4503(2) 0.0595(17) Uani 1 1 d . . . . .
H17' H 0.855229 0.425937 0.430818 0.071 Uiso 1 1 calc R U . . .
C18 C 0.0939(6) 0.5427(4) 0.1316(2) 0.078(2) Uani 1 1 d . . . . .
H18 H 0.058391 0.541027 0.111913 0.094 Uiso 1 1 calc R U . . .
C18' C 0.8729(5) 0.4228(3) 0.4826(2) 0.0627(18) Uani 1 1 d . . . . .
H18' H 0.901420 0.453880 0.485202 0.075 Uiso 1 1 calc R U . . .
C19 C 0.0756(5) 0.5642(3) 0.1619(2) 0.069(2) Uani 1 1 d . . . . .
H19 H 0.027963 0.578552 0.162949 0.083 Uiso 1 1 calc R U . . .
C19' C 0.8590(5) 0.3954(3) 0.5110(2) 0.0619(18) Uani 1 1 d . . . . .
H19' H 0.878217 0.407290 0.533229 0.074 Uiso 1 1 calc R U . . .
C20 C 0.1265(5) 0.5645(3) 0.1900(2) 0.066(2) Uani 1 1 d . . . . .
H20 H 0.113260 0.578505 0.210788 0.080 Uiso 1 1 calc R U . . .
C20' C 0.8168(4) 0.3499(3) 0.50737(19) 0.0544(16) Uani 1 1 d . . . . .
H20' H 0.808053 0.330794 0.527191 0.065 Uiso 1 1 calc R U . . .
C21 C 0.1973(5) 0.5452(3) 0.18948(18) 0.0594(17) Uani 1 1 d . . . . .
C21' C 0.7872(4) 0.3321(3) 0.47515(18) 0.0494(14) Uani 1 1 d . . . . .
C022 C 0.3578(4) 0.5560(3) 0.31418(16) 0.0505(15) Uani 1 1 d . . . . .
C22 C 0.2502(5) 0.6176(3) 0.24207(18) 0.0571(17) Uani 1 1 d . . . . .
C22' C 0.6887(4) 0.2819(3) 0.51546(17) 0.0515(15) Uani 1 1 d . . . . .
C23 C 0.1959(5) 0.6395(3) 0.2589(2) 0.068(2) Uani 1 1 d . . . . .
H23 H 0.158086 0.617979 0.265894 0.082 Uiso 1 1 calc R U . . .
C23' C 0.7076(5) 0.2406(3) 0.5385(2) 0.066(2) Uani 1 1 d . . . . .
H23' H 0.734505 0.211526 0.531531 0.079 Uiso 1 1 calc R U . . .
C24 C 0.1960(6) 0.6923(4) 0.2658(2) 0.078(2) Uani 1 1 d . . . . .
H24 H 0.158477 0.707010 0.277571 0.094 Uiso 1 1 calc R U . . .
C24' C 0.6874(6) 0.2422(4) 0.5707(2) 0.082(3) Uani 1 1 d . . . . .
H24' H 0.699760 0.213887 0.585874 0.098 Uiso 1 1 calc R U . . .
C25 C 0.2508(6) 0.7238(4) 0.2556(3) 0.084(3) Uani 1 1 d . . . . .
H25 H 0.251939 0.759900 0.261155 0.101 Uiso 1 1 calc R U . . .
C25' C 0.6498(6) 0.2837(4) 0.5815(2) 0.077(3) Uani 1 1 d . . . . .
H25' H 0.636240 0.284102 0.604110 0.093 Uiso 1 1 calc R U . . .
C26 C 0.3028(6) 0.7033(4) 0.2378(3) 0.080(3) Uani 1 1 d . . . . .
H26 H 0.339179 0.725329 0.230050 0.096 Uiso 1 1 calc R U . . .
C26' C 0.6314(5) 0.3255(4) 0.5594(2) 0.075(2) Uani 1 1 d . . . . .
H26' H 0.605765 0.354649 0.567080 0.091 Uiso 1 1 calc R U . . .
C27 C 0.3031(5) 0.6501(3) 0.2309(2) 0.0627(18) Uani 1 1 d . . . . .
H27 H 0.339842 0.635916 0.218477 0.075 Uiso 1 1 calc R U . . .
C27' C 0.6502(5) 0.3246(3) 0.5265(2) 0.0597(17) Uani 1 1 d . . . . .
H27' H 0.637009 0.352875 0.511403 0.072 Uiso 1 1 calc R U . . .
C28 C 0.2076(4) 0.5066(3) 0.25785(18) 0.0554(16) Uani 1 1 d . . . . .
C28' C 0.6484(4) 0.3030(3) 0.44040(18) 0.0508(15) Uani 1 1 d . . . . .
C29 C 0.1927(6) 0.4565(3) 0.2454(2) 0.072(2) Uani 1 1 d . . . . .
H29 H 0.207740 0.446556 0.224017 0.087 Uiso 1 1 calc R U . . .
C29' C 0.6198(4) 0.2699(3) 0.41393(19) 0.0570(16) Uani 1 1 d . . . . .
H29' H 0.635388 0.234566 0.413846 0.068 Uiso 1 1 calc R U . . .
C30 C 0.1563(6) 0.4212(4) 0.2637(3) 0.083(3) Uani 1 1 d . . . . .
H30 H 0.146604 0.386806 0.255245 0.100 Uiso 1 1 calc R U . . .
C30' C 0.5690(4) 0.2883(3) 0.3878(2) 0.0596(17) Uani 1 1 d . . . . .
H30' H 0.549030 0.265641 0.369889 0.072 Uiso 1 1 calc R U . . .
C31 C 0.1338(5) 0.4367(4) 0.2951(3) 0.077(2) Uani 1 1 d . . . . .
H31 H 0.107194 0.412971 0.307468 0.092 Uiso 1 1 calc R U . . .
C31' C 0.5474(5) 0.3400(3) 0.3880(2) 0.0643(19) Uani 1 1 d . . . . .
H31' H 0.512313 0.352513 0.370022 0.077 Uiso 1 1 calc R U . . .
C32 C 0.1497(5) 0.4857(4) 0.3081(2) 0.071(2) Uani 1 1 d . . . . .
H32 H 0.135755 0.495144 0.329767 0.085 Uiso 1 1 calc R U . . .
C32' C 0.5751(5) 0.3735(3) 0.4132(2) 0.0642(19) Uani 1 1 d . . . . .
H32' H 0.559452 0.408821 0.412671 0.077 Uiso 1 1 calc R U . . .
C33 C 0.1865(5) 0.5218(3) 0.2894(2) 0.0630(18) Uani 1 1 d . . . . .
H33 H 0.196931 0.555984 0.298028 0.076 Uiso 1 1 calc R U . . .
C33' C 0.6263(4) 0.3559(3) 0.43967(19) 0.0555(16) Uani 1 1 d . . . . .
H33' H 0.646304 0.379213 0.457167 0.067 Uiso 1 1 calc R U . . .
C34 C 0.5646(4) 0.2039(2) 0.47376(16) 0.0464(14) Uani 1 1 d . . . . .
H34 H 0.576464 0.239177 0.479461 0.056 Uiso 1 1 calc R U . . .
C34' C 0.3687(4) 0.2664(3) 0.40142(18) 0.0539(16) Uani 1 1 d . . . . .
H34' H 0.360370 0.229922 0.399239 0.065 Uiso 1 1 calc R U . . .
C35 C 0.4783(4) 0.1397(3) 0.46428(16) 0.0485(14) Uani 1 1 d . . . . .
C35' C 0.3627(4) 0.3462(3) 0.37658(18) 0.0525(15) Uani 1 1 d . . . . .
C36 C 0.5317(4) 0.1043(3) 0.45836(18) 0.0507(15) Uani 1 1 d . . . . .
H36 H 0.519938 0.068788 0.453313 0.061 Uiso 1 1 calc R U . . .
C036 C 0.4851(5) 0.6282(3) 0.2521(2) 0.0640(19) Uani 1 1 d . . . . .
H036 H 0.464255 0.614917 0.230487 0.077 Uiso 1 1 calc R U . . .
C36' C 0.3881(4) 0.3689(3) 0.40828(18) 0.0525(15) Uani 1 1 d . . . . .
H36' H 0.392943 0.405666 0.410840 0.063 Uiso 1 1 calc R U . . .
C37 C 0.6025(4) 0.1222(3) 0.46004(17) 0.0495(14) Uani 1 1 d . . . . .
C37' C 0.4054(4) 0.3359(3) 0.43529(17) 0.0512(15) Uani 1 1 d . . . . .
C38 C 0.3778(5) 0.0724(3) 0.4588(3) 0.072(2) Uani 1 1 d . . . . .
H38A H 0.411949 0.051609 0.446911 0.108 Uiso 1 1 calc R U . . .
H38B H 0.329373 0.073113 0.444983 0.108 Uiso 1 1 calc R U . . .
H38C H 0.373126 0.056691 0.481141 0.108 Uiso 1 1 calc R U . . .
C39 C 0.6494(14) 0.0315(11) 0.4504(19) 0.091(13) Uani 0.58(10) 1 d . . P A 1
H39A H 0.597114 0.023443 0.444006 0.136 Uiso 0.58(10) 1 calc R U P A 1
H39B H 0.667163 0.013680 0.471848 0.136 Uiso 0.58(10) 1 calc R U P A 1
H39C H 0.677712 0.019725 0.432203 0.136 Uiso 0.58(10) 1 calc R U P A 1
C040 C 0.2999(5) 0.5310(3) 0.3632(2) 0.0622(18) Uani 1 1 d . . . . .
H040 H 0.286547 0.505037 0.378590 0.075 Uiso 1 1 calc R U . . .
C40 C 0.641(2) 0.045(2) 0.431(2) 0.097(13) Uani 0.42(10) 1 d . . P A 2
H40A H 0.588348 0.045625 0.422537 0.145 Uiso 0.42(10) 1 calc R U P A 2
H40B H 0.651490 0.011781 0.444008 0.145 Uiso 0.42(10) 1 calc R U P A 2
H40C H 0.670537 0.046578 0.412425 0.145 Uiso 0.42(10) 1 calc R U P A 2
C41 C 0.2912(5) 0.1569(3) 0.4726(2) 0.0620(18) Uani 1 1 d . . . . .
H41 H 0.271138 0.122647 0.472040 0.074 Uiso 1 1 calc R U . . .
C041 C 0.4110(5) 0.1999(3) 0.5548(2) 0.0629(19) Uani 1 1 d . . . . .
H041 H 0.396453 0.167164 0.544839 0.075 Uiso 1 1 calc R U . . .
C42 C 0.2461(4) 0.2034(3) 0.4771(2) 0.0591(17) Uani 1 1 d . . . . .
C43 C 0.1717(6) 0.1994(4) 0.4775(3) 0.092(3) Uani 1 1 d . . . . .
H43 H 0.148122 0.166355 0.476435 0.110 Uiso 1 1 calc R U . . .
C44 C 0.1327(6) 0.2437(4) 0.4793(4) 0.102(4) Uani 1 1 d . . . . .
H44 H 0.080946 0.242282 0.479813 0.123 Uiso 1 1 calc R U . . .
C45 C 0.1689(6) 0.2917(4) 0.4805(4) 0.098(4) Uani 1 1 d . . . . .
H45 H 0.141969 0.323364 0.480745 0.117 Uiso 1 1 calc R U . . .
C045 C 0.3284(6) 0.3531(3) 0.3132(2) 0.073(2) Uani 1 1 d . . . . .
H04F H 0.334244 0.315153 0.314567 0.109 Uiso 1 1 calc R U . . .
H04G H 0.361531 0.367404 0.297689 0.109 Uiso 1 1 calc R U . . .
H04H H 0.277350 0.361690 0.304485 0.109 Uiso 1 1 calc R U . . .
C46 C 0.2441(5) 0.2924(3) 0.4814(2) 0.068(2) Uani 1 1 d . . . . .
H46 H 0.268868 0.325078 0.483355 0.082 Uiso 1 1 calc R U . . .
C47 C 0.7833(4) 0.0754(3) 0.45924(19) 0.0562(17) Uani 1 1 d . . . . .
H47 H 0.768105 0.039951 0.457250 0.067 Uiso 1 1 calc R U . . .
C48 C 0.8616(4) 0.0840(3) 0.46236(18) 0.0535(16) Uani 1 1 d . . . . .
C49 C 0.9038(5) 0.0388(3) 0.4639(2) 0.0608(18) Uani 1 1 d . . . . .
H49 H 0.879459 0.006046 0.463660 0.073 Uiso 1 1 calc R U . . .
C50 C 0.9792(5) 0.0395(3) 0.4658(2) 0.0639(19) Uani 1 1 d . . . . .
H50 H 1.006110 0.007742 0.466186 0.077 Uiso 1 1 calc R U . . .
C51 C 1.0152(5) 0.0866(3) 0.4671(3) 0.073(2) Uani 1 1 d . . . . .
H51 H 1.067481 0.087750 0.468690 0.088 Uiso 1 1 calc R U . . .
C052 C 0.5652(5) 0.4460(4) 0.3342(2) 0.070(2) Uani 1 1 d . . . . .
H052 H 0.597807 0.446745 0.354920 0.084 Uiso 1 1 calc R U . . .
C52 C 0.9751(4) 0.1324(3) 0.4660(2) 0.066(2) Uani 1 1 d . . . . .
H52 H 1.000477 0.164839 0.467094 0.079 Uiso 1 1 calc R U . . .
C53 C 0.8978(4) 0.1322(3) 0.46331(18) 0.0547(16) Uani 1 1 d . . . . .
C054 C 0.5513(5) 0.6643(4) 0.3145(3) 0.075(2) Uani 1 1 d . . . . .
H054 H 0.576131 0.676161 0.335765 0.090 Uiso 1 1 calc R U . . .
C54 C 0.9097(4) 0.2403(3) 0.4796(2) 0.0555(16) Uani 1 1 d . . . . .
C55 C 0.9228(5) 0.2299(3) 0.5145(2) 0.071(2) Uani 1 1 d . . . . .
H55 H 0.902388 0.199515 0.523533 0.085 Uiso 1 1 calc R U . . .
C56 C 0.9659(5) 0.2638(4) 0.5363(3) 0.079(2) Uani 1 1 d . . . . .
H56 H 0.974709 0.256908 0.560183 0.095 Uiso 1 1 calc R U . . .
C57 C 0.9958(5) 0.3081(4) 0.5225(3) 0.087(3) Uani 1 1 d . . . . .
H57 H 1.025326 0.331418 0.537080 0.104 Uiso 1 1 calc R U . . .
C58 C 0.9829(5) 0.3181(4) 0.4881(3) 0.079(3) Uani 1 1 d . . . . .
H58 H 1.003254 0.348570 0.479191 0.095 Uiso 1 1 calc R U . . .
C59 C 0.9408(4) 0.2849(3) 0.4661(2) 0.0617(18) Uani 1 1 d . . . . .
H59 H 0.932985 0.291964 0.442236 0.074 Uiso 1 1 calc R U . . .
C60 C 0.8550(4) 0.1998(3) 0.40855(18) 0.0543(16) Uani 1 1 d . . . . .
C61 C 0.9195(5) 0.2108(3) 0.3946(2) 0.0646(19) Uani 1 1 d . . . . .
H61 H 0.962466 0.221723 0.408907 0.078 Uiso 1 1 calc R U . . .
C62 C 0.9203(6) 0.2057(4) 0.3595(2) 0.076(2) Uani 1 1 d . . . . .
H62 H 0.964155 0.213895 0.349825 0.091 Uiso 1 1 calc R U . . .
C63 C 0.8597(6) 0.1892(3) 0.3383(2) 0.078(3) Uani 1 1 d . . . . .
H63 H 0.861723 0.186314 0.314375 0.093 Uiso 1 1 calc R U . . .
C64 C 0.7946(5) 0.1766(3) 0.3520(2) 0.067(2) Uani 1 1 d . . . . .
H64 H 0.752936 0.164030 0.337567 0.080 Uiso 1 1 calc R U . . .
C65 C 0.7919(5) 0.1829(3) 0.38760(19) 0.0576(17) Uani 1 1 d . . . . .
H65 H 0.747730 0.175669 0.397219 0.069 Uiso 1 1 calc R U . . .
C66 C 0.9704(9) 0.3788(10) 0.3783(5) 0.138(7) Uani 1 1 d . . . . .
C67 C 0.9595(10) 0.4306(7) 0.3572(5) 0.143(6) Uani 1 1 d . . . . .
H67A H 0.923183 0.452647 0.366730 0.214 Uiso 1 1 calc R U . . .
H67B H 0.941953 0.422397 0.333227 0.214 Uiso 1 1 calc R U . . .
H67C H 1.006551 0.449273 0.358340 0.214 Uiso 1 1 calc R U . . .
C68 C -0.1049(12) 0.6777(10) 0.3357(6) 0.154(7) Uani 1 1 d . . . . .
C69 C -0.0752(11) 0.7217(10) 0.3621(6) 0.193(10) Uani 1 1 d . . . . .
H69A H -0.080262 0.755847 0.350842 0.289 Uiso 1 1 calc R U . . .
H69B H -0.023116 0.715203 0.370170 0.289 Uiso 1 1 calc R U . . .
H69C H -0.103682 0.721334 0.381696 0.289 Uiso 1 1 calc R U . . .
C70 C -0.0883(11) 0.6845(8) 0.2365(7) 0.188(9) Uani 1 1 d D U . . .
H70A H -0.109350 0.659828 0.252037 0.226 Uiso 1 1 calc R U . . .
H70B H -0.121093 0.686149 0.214529 0.226 Uiso 1 1 calc R U . . .
C71 C 0.1325(6) 0.3823(4) 0.0641(3) 0.089(3) Uani 1 1 d . U . . .
C72 C 0.5740(9) 0.1121(6) 0.5656(4) 0.076(4) Uani 0.642(14) 1 d . . P B 1
C73 C 0.6146(18) 0.0820(11) 0.5463(7) 0.074(7) Uani 0.358(14) 1 d . U P B 2
C74 C 0.4811(17) 0.131(7) 0.355(4) 0.084(16) Uani 0.425(10) 1 d D . P C 1
C75 C 0.4863(12) 0.140(5) 0.358(3) 0.084(16) Uani 0.575(10) 1 d D . P C 2
C76 C 0.2607(10) 0.3336(5) 0.1842(4) 0.111(4) Uani 0.723(11) 1 d D U P D 1
C77 C 0.3171(15) 0.3244(9) 0.1747(6) 0.124(10) Uani 0.277(11) 1 d D . P D 2
C78 C 0.8841(11) 0.6411(12) 0.1223(8) 0.124(4) Uani 0.593(9) 1 d D . P E 1
C79 C 0.8548(14) 0.6468(8) 0.1244(7) 0.124(4) Uani 0.407(9) 1 d D U P E 2
C80 C 0.7420(7) 0.7081(4) 0.3917(3) 0.091(3) Uani 1 1 d . . . . .
C81 C 0.7684(11) 0.7355(7) 0.4219(5) 0.160(7) Uani 1 1 d . . . . .
H81A H 0.820340 0.726738 0.428629 0.240 Uiso 1 1 calc R U . . .
H81B H 0.739522 0.725748 0.440355 0.240 Uiso 1 1 calc R U . . .
H81C H 0.763767 0.773139 0.417670 0.240 Uiso 1 1 calc R U . . .
C82 C 0.8266(9) 0.5754(5) 0.4473(3) 0.105(3) Uani 1 1 d . . . . .
C83 C 0.0771(9) 0.6160(7) 0.3722(4) 0.125(5) Uani 1 1 d . . . . .
H83A H 0.099188 0.581226 0.377542 0.150 Uiso 1 1 calc R U . . .
H83B H 0.025702 0.615291 0.377797 0.150 Uiso 1 1 calc R U . . .
C84 C 0.5967(5) 0.5261(4) 0.4362(2) 0.075(2) Uani 1 1 d . . . . .
C85 C 0.8338(9) 0.2889(4) 0.1552(3) 0.105(3) Uani 1 1 d D U . . .
C86 C 0.9034(12) 0.3334(7) 0.2632(5) 0.149(6) Uani 1 1 d . . . . .
H86A H 0.849624 0.331547 0.256268 0.179 Uiso 1 1 calc R U . . .
H86B H 0.927923 0.314398 0.245802 0.179 Uiso 1 1 calc R U . . .
C87 C 0.5803(13) 0.3220(7) 0.1738(5) 0.167(8) Uani 1 1 d . . . . .
H87A H 0.613983 0.339863 0.159662 0.200 Uiso 1 1 calc R U . . .
H87B H 0.529143 0.328141 0.163103 0.200 Uiso 1 1 calc R U . . .
C88 C 0.1520(10) 0.2986(7) 0.3761(5) 0.152(7) Uani 1 1 d . . . . .
H88A H 0.190766 0.272993 0.384264 0.182 Uiso 1 1 calc R U . . .
H88B H 0.107015 0.289522 0.386567 0.182 Uiso 1 1 calc R U . . .
C89 C 0.1082(7) 0.4825(5) 0.4250(3) 0.097(3) Uani 1 1 d . . . . .
C90 C 0.0750(7) 0.4503(5) 0.4507(3) 0.100(3) Uani 1 1 d . . . . .
H90A H 0.054508 0.473336 0.467074 0.150 Uiso 1 1 calc R U . . .
H90B H 0.112927 0.427972 0.462903 0.150 Uiso 1 1 calc R U . . .
H90C H 0.035605 0.428576 0.438982 0.150 Uiso 1 1 calc R U . . .
C91 C 0.2987(7) 0.5224(4) 0.4633(3) 0.094(3) Uani 1 1 d . . . . .
H91A H 0.258386 0.540156 0.449088 0.142 Uiso 1 1 calc R U . . .
H91B H 0.344757 0.527624 0.453315 0.142 Uiso 1 1 calc R U . . .
H91C H 0.303637 0.536852 0.486520 0.142 Uiso 1 1 calc R U . . .
C92 C 0.2825(6) 0.4662(5) 0.4646(3) 0.087(3) Uani 1 1 d . . . . .
Cl1 Cl 0.1336(4) 0.2947(2) 0.33208(14) 0.1677(19) Uani 1 1 d . . . . .
Cl2 Cl 0.1808(3) 0.3605(3) 0.38902(17) 0.191(3) Uani 1 1 d . . . . .
Cl3 Cl 0.5989(3) 0.25361(17) 0.17445(12) 0.1404(14) Uani 1 1 d . . . . .
Cl4 Cl 0.5913(4) 0.3479(4) 0.2145(2) 0.264(5) Uani 1 1 d . . . . .
Cl5 Cl 0.9293(5) 0.3956(3) 0.2633(2) 0.266(5) Uani 1 1 d . . . . .
Cl6 Cl 0.9225(4) 0.3044(2) 0.29988(18) 0.194(2) Uani 1 1 d . . . . .
Cl7 Cl 0.0023(5) 0.6655(3) 0.22963(19) 0.222(3) Uani 1 1 d D U . . .
Cl8 Cl -0.0760(8) 0.7495(6) 0.2560(4) 0.382(7) Uani 1 1 d D U . . .
Cl9 Cl 0.1281(3) 0.66442(17) 0.39759(9) 0.1386(14) Uani 1 1 d . . . . .
Cl10 Cl 0.0774(2) 0.62957(18) 0.32861(9) 0.1295(12) Uani 1 1 d . . . . .
F1 F 0.8925(15) 0.6641(11) 0.1508(6) 0.172(8) Uani 0.593(9) 1 d . U P E 1
F1A F 0.9210(14) 0.6543(17) 0.1129(9) 0.170(10) Uani 0.407(9) 1 d D U P E 2
F2 F 0.9012(13) 0.6758(10) 0.0964(6) 0.166(7) Uani 0.593(9) 1 d . U P E 1
F2A F 0.8622(16) 0.6437(17) 0.1587(6) 0.165(10) Uani 0.407(9) 1 d D U P E 2
F3 F 0.441(2) 0.1055(14) 0.3375(13) 0.22(3) Uani 0.425(10) 1 d . . P C 1
F3A F 0.4641(12) 0.1730(7) 0.3742(8) 0.188(13) Uani 0.575(10) 1 d . . P C 2
F4 F 0.4762(9) 0.1838(5) 0.3404(4) 0.087(4) Uani 0.425(10) 1 d . . P C 1
F4A F 0.4789(7) 0.0906(5) 0.3772(3) 0.102(4) Uani 0.575(10) 1 d . . P C 2
F5 F 0.4487(10) 0.1451(10) 0.3817(5) 0.108(7) Uani 0.425(10) 1 d . . P C 1
F5A F 0.4490(11) 0.1175(10) 0.3288(4) 0.110(7) Uani 0.575(10) 1 d . . P C 2
F6 F 0.9340(11) 0.6019(12) 0.1190(6) 0.201(9) Uani 0.593(9) 1 d . U P E 1
F6A F 0.8022(15) 0.6802(10) 0.1115(7) 0.154(8) Uani 0.407(9) 1 d D U P E 2
F7 F 0.6458(8) 0.1011(6) 0.5709(4) 0.116(5) Uani 0.642(14) 1 d . . P B 1
F7A F 0.6663(13) 0.0675(13) 0.5680(5) 0.113(8) Uani 0.358(14) 1 d . U P B 2
F8 F 0.5554(8) 0.1268(5) 0.5951(3) 0.091(3) Uani 0.642(14) 1 d . . P B 1
F8A F 0.6167(14) 0.1272(7) 0.5360(4) 0.095(7) Uani 0.358(14) 1 d . U P B 2
F9 F 0.5665(7) 0.1527(5) 0.5446(3) 0.100(4) Uani 0.642(14) 1 d . . P B 1
F9A F 0.6142(15) 0.0490(10) 0.5188(7) 0.105(7) Uani 0.358(14) 1 d . U P B 2
F10 F 0.1057(5) 0.3438(3) 0.0455(2) 0.133(3) Uani 1 1 d . U . . .
F11 F 0.0839(4) 0.4196(3) 0.0656(2) 0.115(2) Uani 1 1 d . U . . .
F12 F 0.1445(5) 0.3625(3) 0.0956(2) 0.135(3) Uani 1 1 d . U . . .
F13 F 0.2435(10) 0.3691(7) 0.1605(5) 0.171(7) Uani 0.723(11) 1 d D . P D 1
F13A F 0.299(3) 0.2759(12) 0.1705(8) 0.157(13) Uani 0.277(11) 1 d D U P D 2
F14 F 0.2134(9) 0.3390(6) 0.2066(5) 0.169(6) Uani 0.723(11) 1 d D . P D 1
F14A F 0.382(2) 0.3247(15) 0.1648(8) 0.151(13) Uani 0.277(11) 1 d D . P D 2
F15 F 0.2466(8) 0.2861(5) 0.1736(4) 0.146(5) Uani 0.723(11) 1 d D . P D 1
F15A F 0.277(2) 0.3481(17) 0.1503(8) 0.157(13) Uani 0.277(11) 1 d D U P D 2
F16 F 0.6310(3) 0.5696(2) 0.44830(16) 0.0940(17) Uani 1 1 d . . . . .
F17 F 0.6360(4) 0.5071(3) 0.41261(19) 0.108(2) Uani 1 1 d . . . . .
F18 F 0.6025(4) 0.4913(3) 0.46175(16) 0.0976(17) Uani 1 1 d . . . . .
F19 F 0.8599(8) 0.2926(5) 0.1236(4) 0.201(4) Uani 1 1 d . U . . .
F20 F 0.7857(8) 0.2519(4) 0.1540(3) 0.185(5) Uani 1 1 d . U . . .
F21 F 0.8959(8) 0.2765(5) 0.1783(3) 0.201(4) Uani 1 1 d . U . . .
F22 F 0.8373(5) 0.6118(3) 0.47107(19) 0.134(3) Uani 1 1 d . . . . .
F23 F 0.7749(4) 0.5921(3) 0.42439(17) 0.116(2) Uani 1 1 d . . . . .
F24 F 0.8015(5) 0.5347(3) 0.4623(2) 0.123(3) Uani 1 1 d . . . . .
N00V N 0.3481(4) 0.4286(2) 0.35304(15) 0.0570(14) Uani 1 1 d . . . . .
N00X N 0.3468(4) 0.3760(2) 0.34758(15) 0.0556(14) Uani 1 1 d . . . . .
N00Z N 0.3945(3) 0.2836(2) 0.43266(15) 0.0524(13) Uani 1 1 d . . . . .
N1 N 0.8370(4) 0.5264(3) 0.24025(17) 0.0603(15) Uani 1 1 d . . . . .
N1' N 0.7134(4) 0.6122(2) 0.22860(16) 0.0599(15) Uani 1 1 d . . . . .
N01A N 0.3535(4) 0.2944(2) 0.37309(16) 0.0566(14) Uani 1 1 d . . . . .
N01B N 0.4341(3) 0.3537(2) 0.46767(14) 0.0517(13) Uani 1 1 d . . . . .
N2 N 0.7324(4) 0.4978(2) 0.19213(15) 0.0590(15) Uani 1 1 d . . . . .
N2' N 0.7202(4) 0.5668(2) 0.28823(15) 0.0570(14) Uani 1 1 d . . . . .
N3 N 0.6724(4) 0.4873(3) 0.16948(16) 0.0654(16) Uani 1 1 d . . . . .
N3' N 0.7249(4) 0.5362(2) 0.31718(16) 0.0656(17) Uani 1 1 d . . . . .
N4 N 0.6089(3) 0.5116(2) 0.21484(14) 0.0527(13) Uani 1 1 d . . . . .
N4' N 0.7228(4) 0.4686(2) 0.27747(15) 0.0561(14) Uani 1 1 d . . . . .
N5 N 0.4777(3) 0.5092(2) 0.21025(14) 0.0538(13) Uani 1 1 d . . . . .
N5' N 0.7381(4) 0.3796(2) 0.29545(16) 0.0635(16) Uani 1 1 d . . . . .
N6 N 0.4078(4) 0.4753(2) 0.16215(15) 0.0561(14) Uani 1 1 d . . . . .
N6' N 0.7586(4) 0.3573(2) 0.35267(16) 0.0606(15) Uani 1 1 d . . . . .
N7 N 0.3465(4) 0.4995(2) 0.17423(13) 0.0509(13) Uani 1 1 d . . . . .
N7' N 0.7748(4) 0.3741(2) 0.38589(15) 0.0565(14) Uani 1 1 d . . . . .
N8' N 0.2837(3) 0.2491(2) 0.47950(16) 0.0558(14) Uani 1 1 d . . . . .
N9' N 0.3583(3) 0.1654(2) 0.46967(15) 0.0499(12) Uani 1 1 d . . . . .
N010 N 0.4218(3) 0.2392(2) 0.53440(14) 0.0517(13) Uani 1 1 d . . . . .
N10' N 0.4061(3) 0.1260(2) 0.46361(17) 0.0555(14) Uani 1 1 d . . . . .
N011 N 0.4336(3) 0.3178(2) 0.49287(15) 0.0512(13) Uani 1 1 d . . . . .
N11' N 0.4942(3) 0.1910(2) 0.47193(13) 0.0468(12) Uani 1 1 d . . . . .
N12' N 0.6215(3) 0.1726(2) 0.46843(14) 0.0469(12) Uani 1 1 d . . . . .
N13' N 0.6587(4) 0.0895(3) 0.45514(19) 0.0662(17) Uani 1 1 d . . . . .
N14' N 0.7305(3) 0.1094(2) 0.45877(15) 0.0518(13) Uani 1 1 d . . . . .
N15 N -0.1211(12) 0.6452(11) 0.3178(6) 0.236(13) Uani 1 1 d . . . . .
N16 N 0.9794(13) 0.3429(8) 0.3924(6) 0.189(10) Uani 1 1 d . . . . .
N17 N 0.7194(6) 0.6878(4) 0.3668(3) 0.107(3) Uani 1 1 d . . . . .
N18 N 0.2722(6) 0.4236(4) 0.4661(3) 0.105(3) Uani 1 1 d . . . . .
N19 N 0.1315(8) 0.5048(5) 0.4052(3) 0.127(4) Uani 1 1 d . . . . .
O1 O 0.7823(16) 0.5809(9) 0.1353(6) 0.146(9) Uani 0.593(9) 1 d . . P E 1
O1A O 0.7572(11) 0.5785(17) 0.1231(6) 0.131(11) Uani 0.407(9) 1 d D U P E 2
O2 O 0.7504(11) 0.6622(7) 0.1065(4) 0.117(5) Uani 0.593(9) 1 d . . P E 1
O2A O 0.831(2) 0.5824(19) 0.0719(6) 0.117(10) Uani 0.407(9) 1 d D U P E 2
O3 O 0.8072(16) 0.5912(11) 0.0769(5) 0.104(6) Uani 0.593(9) 1 d . . P E 1
O3A O 0.8939(12) 0.5510(11) 0.1277(6) 0.127(8) Uani 0.407(9) 1 d D U P E 2
O4 O 0.556(2) 0.0400(7) 0.5206(4) 0.200(16) Uani 0.642(14) 1 d . . P B 1
O4A O 0.524(2) 0.0187(17) 0.5688(6) 0.051(6) Uani 0.358(14) 1 d . U P B 2
O5 O 0.5258(16) 0.0190(11) 0.5796(4) 0.067(5) Uani 0.642(14) 1 d . . P B 1
O5A O 0.5292(16) 0.1026(9) 0.5920(6) 0.079(6) Uani 0.358(14) 1 d . U P B 2
O6 O 0.4453(12) 0.0792(7) 0.5414(7) 0.121(8) Uani 0.642(14) 1 d . . P B 1
O6A O 0.4723(13) 0.0844(13) 0.5352(6) 0.063(6) Uani 0.358(14) 1 d . U P B 2
O7 O 0.5919(18) 0.1137(11) 0.3290(4) 0.080(7) Uani 0.425(10) 1 d D . P C 1
O7A O 0.5803(9) 0.1898(5) 0.3313(3) 0.099(4) Uani 0.575(10) 1 d . . P C 2
O8 O 0.609(2) 0.1568(8) 0.3880(7) 0.055(6) Uani 0.425(10) 1 d D . P C 1
O8A O 0.623(2) 0.1515(12) 0.3858(8) 0.101(12) Uani 0.575(10) 1 d . . P C 2
O9 O 0.5745(9) 0.0688(4) 0.3803(3) 0.070(4) Uani 0.425(10) 1 d D . P C 1
O9A O 0.6082(12) 0.0999(8) 0.3351(5) 0.080(5) Uani 0.575(10) 1 d . . P C 2
O10 O 0.4010(11) 0.3311(12) 0.1793(4) 0.182(10) Uani 0.723(11) 1 d D . P D 1
O10A O 0.2501(18) 0.3396(13) 0.2305(9) 0.121(10) Uani 0.277(11) 1 d D U P D 2
O11 O 0.1958(4) 0.4264(3) 0.01747(17) 0.0865(18) Uani 1 1 d . U . . .
O12 O 0.2386(4) 0.4493(3) 0.07515(17) 0.0816(17) Uani 1 1 d . U . . .
O13 O 0.2662(4) 0.3634(3) 0.0530(2) 0.098(2) Uani 1 1 d . U . . .
O14 O 0.3531(12) 0.3988(5) 0.2120(5) 0.130(7) Uani 0.723(11) 1 d D . P D 1
O14A O 0.368(2) 0.3191(13) 0.2392(8) 0.084(8) Uani 0.277(11) 1 d D U P D 2
O15 O 0.3670(14) 0.3069(5) 0.2310(4) 0.115(6) Uani 0.723(11) 1 d D . P D 1
O15A O 0.338(2) 0.3993(12) 0.2223(12) 0.107(12) Uani 0.277(11) 1 d D U P D 2
O17 O 0.4761(3) 0.4877(2) 0.40754(14) 0.0681(14) Uani 1 1 d . . . . .
O18 O 0.4707(3) 0.5579(2) 0.44822(15) 0.0738(15) Uani 1 1 d . . . . .
O19 O 0.5081(5) 0.5763(2) 0.39289(16) 0.095(2) Uani 1 1 d . . . . .
O20 O 0.7339(11) 0.3514(7) 0.1378(4) 0.245(9) Uani 1 1 d . U . . .
O21 O 0.8598(10) 0.3862(5) 0.1647(5) 0.209(7) Uani 1 1 d . U . . .
O22 O 0.7775(9) 0.3430(6) 0.2002(3) 0.184(6) Uani 1 1 d . U . . .
O23 O 0.9607(6) 0.5477(5) 0.4605(3) 0.143(4) Uani 1 1 d . . . . .
O24 O 0.9282(6) 0.6083(3) 0.4138(2) 0.121(3) Uani 1 1 d . . . . .
O25 O 0.8924(6) 0.5172(3) 0.4080(2) 0.117(3) Uani 1 1 d . . . . .
P1 P 0.25659(11) 0.54886(7) 0.23064(4) 0.0523(4) Uani 1 1 d . . . . .
P1' P 0.72010(10) 0.27874(6) 0.47297(4) 0.0477(4) Uani 1 1 d . . . . .
P2 P 0.85093(10) 0.19409(6) 0.45447(4) 0.0490(4) Uani 1 1 d . . . . .
P2' P 0.41518(11) 0.54356(7) 0.28008(4) 0.0501(4) Uani 1 1 d . . . . .
Pd1 Pd 0.37267(3) 0.52560(2) 0.22426(2) 0.05040(15) Uani 1 1 d . . . . .
Pd2 Pd 0.73319(3) 0.18994(2) 0.46460(2) 0.04672(14) Uani 1 1 d . . . . .
S1 S 0.7933(3) 0.6167(2) 0.10896(13) 0.0909(17) Uani 0.593(9) 1 d D . P E 1
S1A S 0.8310(4) 0.5815(4) 0.11040(17) 0.097(3) Uani 0.407(9) 1 d D U P E 2
S2 S 0.5178(3) 0.0565(2) 0.54909(19) 0.0886(16) Uani 0.642(14) 1 d . . P B 1
S2A S 0.5249(4) 0.0699(3) 0.5642(3) 0.060(2) Uani 0.358(14) 1 d . U P B 2
S3 S 0.21997(13) 0.40773(8) 0.05126(6) 0.0688(5) Uani 1 1 d . U . . .
S4 S 0.3546(3) 0.34489(14) 0.20439(11) 0.0843(15) Uani 0.723(11) 1 d D . P D 1
S4A S 0.3161(8) 0.3484(4) 0.2183(3) 0.092(4) Uani 0.277(11) 1 d D U P D 2
S5 S 0.91238(16) 0.56055(10) 0.43015(8) 0.0881(7) Uani 1 1 d . . . . .
S6 S 0.5795(3) 0.1183(3) 0.36396(15) 0.0542(15) Uani 0.425(10) 1 d D . P C 1
S6A S 0.5838(3) 0.1438(3) 0.35271(14) 0.0723(14) Uani 0.575(10) 1 d D . P C 2
S7 S 0.50167(12) 0.53819(7) 0.41905(5) 0.0605(4) Uani 1 1 d . . . . .
S8 S 0.7956(4) 0.34849(18) 0.16786(15) 0.1599(19) Uani 1 1 d D U . . .
Zn1 Zn 0.71871(6) 0.52971(4) 0.24038(2) 0.0544(2) Uani 1 1 d . . . . .
Zn2 Zn 0.40093(5) 0.24093(3) 0.47934(2) 0.0486(2) Uani 1 1 d . . . . .

loop_
_atom_site_aniso_label
_atom_site_aniso_U_11
_atom_site_aniso_U_22
_atom_site_aniso_U_33
_atom_site_aniso_U_23
_atom_site_aniso_U_13
_atom_site_aniso_U_12
C2 0.057(4) 0.053(4) 0.047(3) 0.001(3) 0.001(3) -0.003(3)
C2' 0.081(5) 0.055(4) 0.053(4) -0.001(3) 0.009(4) -0.002(4)
C02B 0.062(4) 0.053(4) 0.045(3) 0.005(3) 0.012(3) 0.010(3)
C02C 0.063(4) 0.053(4) 0.040(3) 0.002(3) 0.004(3) 0.003(3)
C02D 0.068(4) 0.041(3) 0.057(4) -0.005(3) 0.007(3) 0.000(3)
C02J 0.066(4) 0.046(4) 0.047(3) 0.001(3) 0.008(3) 0.001(3)
C02N 0.085(5) 0.052(4) 0.058(4) -0.001(3) 0.010(4) 0.009(4)
C02P 0.066(4) 0.053(4) 0.045(3) 0.006(3) 0.005(3) 0.005(3)
C02R 0.080(5) 0.056(4) 0.051(4) 0.000(3) 0.014(3) 0.010(4)
C03E 0.073(5) 0.051(4) 0.049(4) -0.004(3) 0.002(3) 0.003(3)
C03F 0.088(6) 0.050(4) 0.057(4) 0.004(3) 0.011(4) 0.003(4)
C03G 0.097(6) 0.042(4) 0.063(4) 0.007(3) 0.019(4) 0.006(4)
C03O 0.060(4) 0.043(3) 0.057(4) -0.005(3) 0.008(3) 0.000(3)
C03Q 0.075(5) 0.057(4) 0.056(4) 0.005(3) 0.014(4) 0.007(4)
C4 0.076(5) 0.040(3) 0.054(4) 0.001(3) 0.012(3) -0.003(3)
C4' 0.078(5) 0.042(4) 0.054(4) 0.005(3) 0.010(3) 0.000(3)
C04B 0.087(5) 0.041(4) 0.061(4) -0.003(3) 0.010(4) -0.005(3)
C04E 0.100(6) 0.046(4) 0.070(5) 0.005(4) 0.023(5) 0.013(4)
C04K 0.091(5) 0.037(3) 0.046(3) 0.001(3) 0.005(3) -0.008(3)
C04M 0.106(7) 0.049(4) 0.077(5) 0.004(4) 0.024(5) -0.010(4)
C04N 0.100(6) 0.057(5) 0.049(4) 0.011(3) 0.009(4) 0.007(4)
C04U 0.075(5) 0.059(4) 0.055(4) -0.007(3) 0.003(4) -0.001(4)
C04Y 0.087(6) 0.062(5) 0.064(5) 0.011(4) 0.018(4) 0.017(4)
C5 0.075(5) 0.047(4) 0.047(3) -0.005(3) 0.010(3) 0.001(3)
C5' 0.084(5) 0.050(4) 0.045(3) 0.001(3) 0.008(3) 0.001(3)
C05F 0.091(6) 0.057(5) 0.102(7) -0.013(5) 0.018(5) -0.009(4)
C6 0.069(4) 0.042(3) 0.050(4) 0.002(3) 0.010(3) 0.002(3)
C6' 0.067(4) 0.047(4) 0.056(4) -0.002(3) 0.007(3) 0.003(3)
C7 0.090(7) 0.133(10) 0.061(5) -0.027(6) 0.016(5) 0.001(6)
C7' 0.146(9) 0.056(5) 0.046(4) 0.004(3) 0.013(5) 0.007(5)
C8 0.069(5) 0.057(4) 0.061(4) -0.011(3) 0.008(4) -0.007(3)
C8' 0.101(6) 0.048(4) 0.055(4) 0.005(3) 0.013(4) 0.006(4)
C9 0.075(5) 0.071(5) 0.067(5) -0.006(4) 0.025(4) -0.004(4)
C9' 0.080(5) 0.048(4) 0.053(4) 0.000(3) 0.002(3) 0.002(3)
C10 0.069(5) 0.060(4) 0.068(5) 0.005(4) 0.012(4) 0.000(4)
C10' 0.075(5) 0.049(4) 0.061(4) 0.004(3) 0.007(4) 0.003(3)
C11 0.089(7) 0.086(7) 0.087(6) 0.003(5) 0.037(5) 0.003(5)
C11' 0.102(7) 0.051(4) 0.069(5) 0.006(4) 0.008(5) 0.002(4)
C12 0.059(5) 0.100(7) 0.080(6) 0.008(5) 0.004(4) 0.004(5)
C12' 0.111(8) 0.051(5) 0.085(6) 0.013(4) 0.016(5) 0.004(5)
C13 0.078(6) 0.089(7) 0.076(6) 0.003(5) 0.001(5) 0.002(5)
C13' 0.105(7) 0.062(5) 0.076(6) 0.028(5) 0.005(5) -0.001(5)
C14 0.077(6) 0.082(6) 0.061(5) -0.001(4) 0.005(4) -0.001(4)
C14' 0.087(6) 0.058(5) 0.062(4) 0.006(4) 0.004(4) -0.007(4)
C15 0.085(5) 0.050(4) 0.042(3) -0.006(3) 0.005(3) -0.004(4)
C15' 0.065(4) 0.039(3) 0.059(4) 0.007(3) 0.009(3) 0.001(3)
C16 0.089(6) 0.049(4) 0.050(4) 0.000(3) 0.007(4) -0.008(4)
C16' 0.063(4) 0.035(3) 0.061(4) 0.004(3) 0.008(3) -0.003(3)
C17 0.083(6) 0.088(6) 0.052(4) -0.007(4) 0.008(4) 0.007(5)
C17' 0.072(5) 0.047(4) 0.059(4) 0.010(3) 0.006(3) -0.005(3)
C18 0.083(6) 0.086(6) 0.061(5) -0.001(4) -0.013(4) 0.007(5)
C18' 0.067(5) 0.049(4) 0.071(5) -0.002(3) 0.003(4) -0.010(3)
C19 0.073(5) 0.060(5) 0.073(5) -0.001(4) 0.000(4) 0.001(4)
C19' 0.071(5) 0.052(4) 0.061(4) -0.012(3) 0.000(4) -0.001(3)
C20 0.078(5) 0.059(5) 0.062(4) -0.004(4) 0.008(4) 0.002(4)
C20' 0.063(4) 0.045(4) 0.054(4) 0.000(3) 0.006(3) -0.002(3)
C21 0.071(5) 0.058(4) 0.047(4) 0.005(3) -0.002(3) 0.001(3)
C21' 0.058(4) 0.037(3) 0.053(4) -0.001(3) 0.006(3) -0.003(3)
C022 0.066(4) 0.046(4) 0.039(3) -0.001(3) 0.003(3) 0.005(3)
C22 0.079(5) 0.040(3) 0.050(4) 0.001(3) -0.002(3) 0.011(3)
C22' 0.062(4) 0.049(4) 0.044(3) -0.004(3) 0.005(3) -0.001(3)
C23 0.086(6) 0.060(5) 0.057(4) -0.003(4) 0.005(4) 0.011(4)
C23' 0.097(6) 0.045(4) 0.057(4) 0.002(3) 0.016(4) 0.001(4)
C24 0.089(6) 0.068(5) 0.073(5) -0.010(4) -0.004(5) 0.017(5)
C24' 0.122(8) 0.071(6) 0.051(4) 0.007(4) 0.006(5) -0.013(5)
C25 0.114(8) 0.051(5) 0.085(6) -0.010(4) -0.002(6) 0.010(5)
C25' 0.096(7) 0.088(6) 0.051(4) -0.016(4) 0.020(4) -0.021(5)
C26 0.101(7) 0.055(5) 0.079(6) 0.004(4) -0.004(5) 0.004(4)
C26' 0.079(6) 0.080(6) 0.068(5) -0.020(5) 0.013(4) -0.004(4)
C27 0.079(5) 0.052(4) 0.057(4) 0.003(3) 0.006(4) 0.004(4)
C27' 0.075(5) 0.049(4) 0.057(4) -0.008(3) 0.014(3) 0.000(3)
C28 0.062(4) 0.052(4) 0.052(4) 0.010(3) 0.008(3) -0.003(3)
C28' 0.058(4) 0.040(3) 0.053(4) 0.005(3) 0.002(3) 0.005(3)
C29 0.099(6) 0.054(4) 0.067(5) 0.001(4) 0.017(4) -0.002(4)
C29' 0.067(4) 0.049(4) 0.055(4) 0.002(3) 0.011(3) -0.001(3)
C30 0.099(7) 0.059(5) 0.090(6) 0.003(5) 0.003(5) -0.007(5)
C30' 0.068(5) 0.054(4) 0.056(4) -0.001(3) 0.005(3) -0.002(3)
C31 0.072(5) 0.074(6) 0.085(6) 0.023(5) 0.010(4) -0.006(4)
C31' 0.066(5) 0.071(5) 0.055(4) 0.016(4) 0.005(3) 0.008(4)
C32 0.066(5) 0.085(6) 0.065(5) 0.011(4) 0.018(4) 0.002(4)
C32' 0.074(5) 0.045(4) 0.074(5) 0.009(4) 0.011(4) 0.008(3)
C33 0.066(5) 0.066(5) 0.057(4) 0.006(3) 0.009(3) -0.001(4)
C33' 0.071(5) 0.043(4) 0.054(4) 0.001(3) 0.010(3) 0.002(3)
C34 0.053(4) 0.038(3) 0.047(3) 0.002(3) 0.004(3) 0.001(3)
C34' 0.072(4) 0.035(3) 0.054(4) -0.003(3) 0.007(3) -0.004(3)
C35 0.063(4) 0.043(3) 0.040(3) 0.003(3) 0.008(3) -0.002(3)
C35' 0.055(4) 0.051(4) 0.052(4) -0.001(3) 0.006(3) 0.001(3)
C36 0.057(4) 0.039(3) 0.057(4) -0.001(3) 0.010(3) -0.001(3)
C036 0.076(5) 0.058(4) 0.058(4) 0.000(3) 0.009(4) -0.002(4)
C36' 0.065(4) 0.039(3) 0.054(4) -0.003(3) 0.006(3) 0.003(3)
C37 0.058(4) 0.041(3) 0.049(3) -0.001(3) 0.007(3) -0.003(3)
C37' 0.063(4) 0.043(3) 0.047(3) 0.004(3) 0.009(3) 0.002(3)
C38 0.064(5) 0.045(4) 0.107(7) -0.007(4) 0.012(4) -0.003(3)
C39 0.044(10) 0.042(10) 0.19(4) -0.025(16) 0.010(13) 0.002(7)
C040 0.077(5) 0.058(4) 0.052(4) 0.008(3) 0.013(4) 0.000(4)
C40 0.11(3) 0.043(17) 0.13(4) -0.037(18) -0.02(2) 0.031(15)
C41 0.069(5) 0.042(4) 0.077(5) -0.004(3) 0.018(4) -0.004(3)
C041 0.082(5) 0.045(4) 0.062(4) 0.008(3) 0.010(4) 0.001(3)
C42 0.061(4) 0.044(4) 0.074(5) -0.006(3) 0.015(4) -0.002(3)
C43 0.076(6) 0.064(6) 0.138(10) -0.022(6) 0.023(6) -0.003(4)
C44 0.070(6) 0.062(6) 0.176(12) -0.029(7) 0.016(7) 0.002(4)
C45 0.075(6) 0.062(5) 0.153(11) -0.039(6) 0.002(6) 0.017(4)
C045 0.114(7) 0.045(4) 0.055(4) -0.003(3) -0.005(4) -0.005(4)
C46 0.069(5) 0.045(4) 0.090(6) -0.006(4) 0.010(4) 0.005(3)
C47 0.073(5) 0.034(3) 0.063(4) -0.004(3) 0.014(3) 0.001(3)
C48 0.067(4) 0.041(3) 0.051(4) 0.002(3) 0.005(3) 0.001(3)
C49 0.074(5) 0.044(4) 0.063(4) 0.000(3) 0.006(4) 0.002(3)
C50 0.071(5) 0.045(4) 0.073(5) 0.004(3) 0.002(4) 0.005(3)
C51 0.067(5) 0.058(5) 0.092(6) 0.000(4) -0.002(4) 0.008(4)
C052 0.073(5) 0.076(6) 0.062(4) 0.018(4) 0.013(4) 0.015(4)
C52 0.054(4) 0.050(4) 0.090(6) -0.002(4) -0.005(4) -0.003(3)
C53 0.065(4) 0.046(4) 0.053(4) 0.001(3) 0.004(3) 0.007(3)
C054 0.080(6) 0.060(5) 0.084(6) -0.019(4) 0.004(5) -0.002(4)
C54 0.058(4) 0.044(4) 0.064(4) -0.012(3) 0.004(3) -0.001(3)
C55 0.084(6) 0.059(5) 0.069(5) -0.006(4) 0.000(4) 0.005(4)
C56 0.080(6) 0.080(6) 0.073(5) -0.017(5) -0.004(4) 0.008(5)
C57 0.067(5) 0.076(6) 0.113(8) -0.042(6) -0.003(5) 0.006(4)
C58 0.056(5) 0.061(5) 0.120(8) -0.022(5) 0.012(5) -0.006(4)
C59 0.060(4) 0.044(4) 0.083(5) -0.003(4) 0.016(4) -0.003(3)
C60 0.076(5) 0.038(3) 0.050(3) 0.001(3) 0.012(3) 0.011(3)
C61 0.064(5) 0.067(5) 0.063(4) 0.000(4) 0.009(4) 0.006(4)
C62 0.082(6) 0.070(5) 0.080(6) 0.004(4) 0.030(5) 0.007(4)
C63 0.118(8) 0.062(5) 0.055(4) 0.001(4) 0.019(5) 0.014(5)
C64 0.092(6) 0.052(4) 0.055(4) -0.010(3) 0.004(4) 0.004(4)
C65 0.071(5) 0.045(4) 0.056(4) -0.001(3) 0.005(3) 0.004(3)
C66 0.104(10) 0.180(19) 0.138(14) -0.071(14) 0.051(10) -0.025(12)
C67 0.143(14) 0.135(14) 0.153(15) -0.041(12) 0.027(11) -0.012(11)
C68 0.129(14) 0.19(2) 0.152(16) 0.012(15) 0.051(13) 0.027(14)
C69 0.134(15) 0.23(3) 0.21(2) -0.04(2) -0.023(15) 0.028(16)
C70 0.123(14) 0.180(19) 0.27(3) -0.030(18) 0.055(15) 0.023(13)
C71 0.095(7) 0.072(6) 0.101(7) 0.019(5) 0.014(6) 0.005(5)
C72 0.089(10) 0.077(9) 0.061(8) 0.015(7) 0.010(7) 0.005(7)
C73 0.100(17) 0.063(14) 0.061(13) 0.016(11) 0.017(12) -0.001(12)
C74 0.084(7) 0.08(4) 0.096(15) -0.03(2) 0.019(10) -0.012(12)
C75 0.084(7) 0.08(4) 0.096(15) -0.03(2) 0.019(10) -0.012(12)
C76 0.132(10) 0.085(8) 0.112(10) -0.028(6) 0.001(7) 0.011(7)
C77 0.19(3) 0.110(17) 0.077(14) 0.017(14) 0.033(15) 0.007(19)
C78 0.108(11) 0.144(10) 0.120(8) -0.027(7) 0.017(9) 0.003(7)
C79 0.108(11) 0.144(10) 0.120(8) -0.027(7) 0.017(9) 0.003(7)
C80 0.101(8) 0.060(5) 0.110(8) -0.012(6) 0.011(6) 0.001(5)
C81 0.166(16) 0.139(14) 0.164(16) -0.052(12) -0.029(13) 0.003(12)
C82 0.152(8) 0.075(5) 0.087(5) 0.005(4) 0.012(5) -0.005(5)
C83 0.131(11) 0.143(13) 0.107(9) 0.021(9) 0.036(8) 0.005(9)
C84 0.084(6) 0.070(5) 0.072(5) -0.024(4) 0.017(4) -0.005(4)
C85 0.152(8) 0.075(5) 0.087(5) 0.005(4) 0.012(5) -0.005(5)
C86 0.194(18) 0.118(12) 0.139(13) 0.015(10) 0.035(12) -0.015(12)
C87 0.23(2) 0.104(11) 0.146(15) 0.013(10) -0.043(14) -0.022(13)
C88 0.116(12) 0.157(16) 0.177(17) -0.031(13) -0.007(11) 0.001(10)
C89 0.101(8) 0.097(8) 0.090(7) 0.003(6) -0.002(6) 0.004(6)
C90 0.111(9) 0.091(8) 0.100(8) 0.006(6) 0.018(7) -0.013(6)
C91 0.100(8) 0.082(7) 0.097(7) 0.018(6) -0.004(6) 0.002(6)
C92 0.091(7) 0.092(8) 0.079(6) -0.004(5) 0.013(5) 0.008(6)
Cl1 0.224(6) 0.124(3) 0.152(4) -0.015(3) 0.007(4) 0.004(3)
Cl2 0.132(3) 0.217(6) 0.231(6) -0.108(5) 0.055(4) -0.036(3)
Cl3 0.158(4) 0.118(3) 0.138(3) 0.006(2) -0.010(3) -0.001(2)
Cl4 0.198(6) 0.357(11) 0.248(8) -0.176(8) 0.069(6) -0.073(7)
Cl5 0.308(9) 0.170(5) 0.292(9) 0.101(6) -0.074(7) -0.114(6)
Cl6 0.220(6) 0.157(5) 0.205(6) 0.062(4) 0.023(5) 0.000(4)
Cl7 0.234(7) 0.222(7) 0.206(6) 0.050(5) 0.009(5) -0.017(6)
Cl8 0.318(15) 0.389(17) 0.46(2) 0.013(15) 0.114(13) -0.032(12)
Cl9 0.191(4) 0.133(3) 0.092(2) -0.013(2) 0.022(2) 0.037(3)
Cl10 0.141(3) 0.156(3) 0.097(2) -0.014(2) 0.034(2) 0.000(2)
F1 0.18(2) 0.20(2) 0.126(10) -0.049(11) -0.021(12) -0.029(14)
F1A 0.099(13) 0.21(2) 0.20(2) 0.00(2) 0.014(15) -0.054(13)
F2 0.145(15) 0.183(17) 0.174(15) 0.007(11) 0.041(13) -0.046(11)
F2A 0.13(2) 0.24(3) 0.118(10) -0.065(14) -0.011(11) -0.010(19)
F3 0.15(3) 0.094(17) 0.41(7) -0.13(3) -0.07(3) -0.001(16)
F3A 0.155(16) 0.093(12) 0.35(4) -0.036(15) 0.153(19) 0.004(10)
F4 0.100(10) 0.064(8) 0.090(9) 0.000(6) -0.012(7) 0.023(6)
F4A 0.112(9) 0.103(9) 0.090(7) -0.012(6) 0.012(6) -0.036(7)
F5 0.074(10) 0.16(2) 0.092(10) -0.029(12) 0.026(8) 0.002(11)
F5A 0.076(9) 0.17(2) 0.084(7) -0.025(9) -0.009(6) 0.004(10)
F6 0.127(12) 0.25(2) 0.22(2) -0.021(16) -0.013(13) 0.079(14)
F6A 0.158(17) 0.132(14) 0.172(18) -0.034(14) 0.015(16) 0.031(13)
F7 0.110(10) 0.106(10) 0.135(11) 0.044(9) 0.030(8) 0.017(7)
F7A 0.097(14) 0.16(2) 0.083(12) 0.045(14) 0.025(10) -0.015(15)
F8 0.127(9) 0.074(8) 0.069(6) -0.003(6) 0.004(5) -0.007(6)
F8A 0.142(18) 0.071(10) 0.072(9) 0.003(8) 0.009(10) -0.029(11)
F9 0.118(8) 0.096(7) 0.086(6) 0.035(6) 0.014(6) -0.004(6)
F9A 0.147(18) 0.087(13) 0.088(13) 0.007(9) 0.047(12) 0.010(12)
F10 0.128(6) 0.102(5) 0.168(8) -0.029(5) 0.016(5) -0.040(4)
F11 0.100(4) 0.088(4) 0.164(7) 0.029(4) 0.037(4) 0.006(3)
F12 0.140(7) 0.133(6) 0.133(6) 0.054(5) 0.025(5) -0.008(5)
F13 0.145(12) 0.166(13) 0.191(15) 0.056(12) -0.031(10) -0.012(10)
F13A 0.25(3) 0.121(16) 0.091(17) -0.019(12) -0.03(2) 0.00(2)
F14 0.154(10) 0.135(11) 0.231(15) -0.056(10) 0.078(11) -0.042(9)
F14A 0.24(3) 0.13(2) 0.10(2) 0.051(19) 0.10(2) 0.06(2)
F15 0.152(11) 0.110(7) 0.175(13) -0.048(8) 0.013(10) -0.022(8)
F15A 0.21(3) 0.16(3) 0.098(14) 0.044(18) -0.01(2) -0.04(2)
F16 0.087(4) 0.091(4) 0.106(4) -0.041(3) 0.021(3) -0.025(3)
F17 0.100(4) 0.111(5) 0.118(5) -0.044(4) 0.039(4) -0.017(4)
F18 0.106(4) 0.090(4) 0.091(4) 0.002(3) -0.012(3) 0.008(3)
F19 0.236(10) 0.180(8) 0.185(8) 0.020(6) 0.013(7) 0.020(7)
F20 0.258(13) 0.137(8) 0.159(9) -0.004(7) 0.021(9) -0.072(9)
F21 0.236(10) 0.180(8) 0.185(8) 0.020(6) 0.013(7) 0.020(7)
F22 0.187(8) 0.126(6) 0.092(4) -0.051(4) 0.025(5) -0.012(5)
F23 0.124(5) 0.136(6) 0.085(4) 0.011(4) 0.003(4) 0.025(5)
F24 0.134(6) 0.085(4) 0.160(7) 0.031(4) 0.054(5) 0.003(4)
N00V 0.075(4) 0.050(3) 0.046(3) -0.001(3) 0.003(3) -0.002(3)
N00X 0.074(4) 0.045(3) 0.046(3) -0.001(2) -0.001(3) -0.001(3)
N00Z 0.066(4) 0.038(3) 0.054(3) 0.002(2) 0.010(3) -0.003(2)
N1 0.062(4) 0.058(4) 0.062(4) 0.005(3) 0.012(3) 0.004(3)
N1' 0.067(4) 0.052(3) 0.060(3) 0.010(3) 0.003(3) 0.002(3)
N01A 0.073(4) 0.040(3) 0.056(3) 0.000(2) 0.003(3) -0.003(3)
N01B 0.072(4) 0.036(3) 0.047(3) 0.003(2) 0.005(3) -0.004(2)
N2 0.074(4) 0.054(3) 0.050(3) -0.003(3) 0.011(3) 0.004(3)
N2' 0.077(4) 0.045(3) 0.051(3) 0.000(2) 0.016(3) 0.001(3)
N3 0.070(4) 0.075(4) 0.051(3) -0.018(3) 0.007(3) 0.003(3)
N3' 0.103(5) 0.048(3) 0.045(3) 0.002(3) 0.008(3) 0.003(3)
N4 0.064(4) 0.050(3) 0.044(3) 0.001(2) 0.004(3) -0.001(3)
N4' 0.072(4) 0.048(3) 0.050(3) 0.005(2) 0.012(3) 0.000(3)
N5 0.067(4) 0.051(3) 0.045(3) 0.002(2) 0.015(3) 0.003(3)
N5' 0.088(5) 0.049(3) 0.053(3) 0.006(3) 0.005(3) -0.001(3)
N6 0.073(4) 0.047(3) 0.049(3) 0.000(2) 0.012(3) 0.001(3)
N6' 0.082(4) 0.044(3) 0.056(3) 0.004(3) 0.009(3) 0.001(3)
N7 0.075(4) 0.044(3) 0.034(2) 0.001(2) 0.006(3) -0.003(3)
N7' 0.071(4) 0.048(3) 0.051(3) 0.001(3) 0.008(3) 0.003(3)
N8' 0.054(3) 0.048(3) 0.065(4) -0.002(3) 0.008(3) 0.005(2)
N9' 0.058(3) 0.037(3) 0.055(3) 0.000(2) 0.010(3) -0.003(2)
N010 0.067(4) 0.044(3) 0.046(3) -0.005(2) 0.010(2) 0.001(2)
N10' 0.063(4) 0.035(3) 0.069(4) -0.007(3) 0.010(3) -0.001(2)
N011 0.067(4) 0.035(3) 0.051(3) -0.002(2) 0.007(3) -0.006(2)
N11' 0.061(3) 0.035(3) 0.045(3) 0.004(2) 0.009(2) 0.002(2)
N12' 0.047(3) 0.045(3) 0.049(3) -0.002(2) 0.005(2) -0.004(2)
N13' 0.066(4) 0.047(3) 0.086(5) -0.019(3) 0.011(3) -0.004(3)
N14' 0.066(4) 0.032(3) 0.059(3) -0.005(2) 0.011(3) -0.002(2)
N15 0.152(16) 0.31(3) 0.24(2) -0.15(2) 0.031(15) -0.006(17)
N16 0.23(2) 0.166(17) 0.192(19) -0.001(14) 0.098(16) -0.065(16)
N17 0.124(8) 0.073(6) 0.120(8) -0.026(6) 0.003(6) 0.012(5)
N18 0.115(8) 0.073(6) 0.126(8) -0.004(6) 0.019(6) 0.001(5)
N19 0.144(10) 0.125(9) 0.116(8) 0.044(8) 0.037(8) 0.012(8)
O1 0.24(2) 0.107(12) 0.106(14) 0.024(11) 0.079(16) -0.006(14)
O1A 0.082(11) 0.21(3) 0.094(16) -0.028(17) -0.011(10) -0.030(12)
O2 0.126(12) 0.117(11) 0.102(10) 0.001(8) -0.004(9) 0.032(10)
O2A 0.15(3) 0.12(2) 0.075(13) 0.006(11) -0.008(11) 0.036(19)
O3 0.139(17) 0.103(13) 0.068(7) -0.007(7) 0.008(8) 0.011(11)
O3A 0.109(13) 0.142(15) 0.120(15) 0.054(14) -0.021(12) 0.018(13)
O4 0.45(5) 0.089(12) 0.067(8) 0.011(8) 0.054(18) 0.13(2)
O4A 0.087(12) 0.057(10) 0.010(11) -0.001(12) 0.006(12) -0.010(8)
O5 0.111(9) 0.065(7) 0.026(9) 0.006(9) 0.006(9) 0.010(5)
O5A 0.123(19) 0.056(12) 0.062(11) -0.002(10) 0.025(11) 0.008(11)
O6 0.113(16) 0.053(7) 0.19(2) 0.008(10) -0.027(12) -0.006(10)
O6A 0.052(12) 0.085(17) 0.053(9) -0.005(9) 0.013(8) 0.006(10)
O7 0.114(18) 0.081(15) 0.047(9) 0.009(8) 0.020(9) 0.068(11)
O7A 0.134(12) 0.075(8) 0.091(8) -0.002(6) 0.031(8) 0.006(7)
O8 0.070(14) 0.036(8) 0.061(12) -0.007(7) 0.014(9) -0.003(7)
O8A 0.086(16) 0.15(2) 0.074(12) -0.025(11) 0.021(10) -0.005(13)
O9 0.105(11) 0.049(7) 0.056(7) 0.002(5) 0.014(7) 0.011(7)
O9A 0.088(11) 0.072(12) 0.078(9) -0.012(8) 0.001(7) 0.032(8)
O10 0.159(13) 0.30(2) 0.090(11) 0.035(12) 0.038(10) 0.090(16)
O10A 0.136(17) 0.12(2) 0.11(2) -0.007(19) 0.032(17) -0.022(15)
O11 0.105(5) 0.081(4) 0.074(4) -0.001(3) 0.012(3) 0.008(4)
O12 0.090(4) 0.072(4) 0.083(4) -0.007(3) 0.014(3) -0.002(3)
O13 0.095(5) 0.079(5) 0.122(6) 0.000(4) 0.015(4) 0.018(4)
O14 0.22(2) 0.051(6) 0.105(9) 0.013(5) -0.022(10) -0.039(8)
O14A 0.156(18) 0.039(13) 0.060(13) -0.022(11) 0.025(14) 0.005(13)
O15 0.223(15) 0.049(8) 0.072(8) -0.003(7) 0.015(8) 0.011(8)
O15A 0.091(17) 0.054(14) 0.18(4) 0.003(15) 0.02(2) 0.022(10)
O17 0.092(4) 0.048(3) 0.061(3) -0.003(2) -0.003(3) -0.001(3)
O18 0.082(4) 0.073(4) 0.066(3) -0.013(3) 0.010(3) -0.003(3)
O19 0.164(7) 0.054(3) 0.065(4) 0.004(3) 0.005(4) -0.015(4)
O20 0.29(2) 0.202(16) 0.199(14) 0.021(12) -0.132(15) 0.025(14)
O21 0.251(17) 0.092(8) 0.295(19) -0.029(10) 0.070(14) -0.041(9)
O22 0.267(16) 0.197(13) 0.101(7) -0.032(8) 0.068(9) -0.013(11)
O23 0.109(7) 0.173(10) 0.141(8) 0.049(8) -0.011(6) 0.009(7)
O24 0.170(9) 0.094(6) 0.105(6) 0.003(5) 0.038(6) -0.044(6)
O25 0.142(7) 0.093(6) 0.123(7) -0.030(5) 0.046(6) -0.012(5)
P1 0.0639(10) 0.0483(9) 0.0446(8) 0.0014(7) 0.0065(7) 0.0002(8)
P1' 0.0586(10) 0.0379(8) 0.0466(8) -0.0002(6) 0.0062(7) -0.0002(7)
P2 0.0558(9) 0.0397(8) 0.0513(9) -0.0008(7) 0.0053(7) 0.0002(7)
P2' 0.0663(10) 0.0438(8) 0.0404(8) 0.0019(6) 0.0063(7) 0.0011(7)
Pd1 0.0644(3) 0.0465(3) 0.0404(2) -0.00014(19) 0.0065(2) -0.0001(2)
Pd2 0.0565(3) 0.0362(2) 0.0473(3) -0.00142(18) 0.0060(2) 0.00039(19)
S1 0.094(3) 0.085(3) 0.096(3) 0.015(2) 0.017(2) 0.003(3)
S1A 0.102(5) 0.115(6) 0.071(4) -0.002(3) -0.004(3) -0.005(4)
S2 0.148(4) 0.051(2) 0.060(3) -0.006(2) -0.015(3) 0.027(2)
S2A 0.082(4) 0.045(4) 0.052(5) 0.001(3) 0.009(3) 0.002(3)
S3 0.0828(13) 0.0509(10) 0.0727(12) -0.0047(9) 0.0096(10) 0.0027(9)
S4 0.116(3) 0.0617(19) 0.074(2) 0.0105(16) 0.006(2) -0.0012(18)
S4A 0.134(9) 0.077(6) 0.070(5) -0.012(4) 0.028(6) 0.002(5)
S5 0.0973(17) 0.0698(14) 0.0977(17) 0.0052(12) 0.0144(14) -0.0071(12)
S6 0.070(3) 0.047(3) 0.046(3) -0.010(2) 0.0101(19) -0.004(2)
S6A 0.090(3) 0.066(3) 0.063(2) -0.012(2) 0.015(2) -0.001(2)
S7 0.0870(13) 0.0452(9) 0.0483(9) -0.0024(7) 0.0038(8) -0.0054(8)
S8 0.217(6) 0.102(3) 0.167(4) -0.006(3) 0.048(4) -0.014(3)
Zn1 0.0684(6) 0.0491(5) 0.0459(5) 0.0025(4) 0.0075(4) 0.0013(4)
Zn2 0.0593(5) 0.0368(4) 0.0499(5) 0.0002(3) 0.0077(4) -0.0009(3)

loop_
_atom_type_symbol
_atom_type_description
_atom_type_scat_dispersion_real
_atom_type_scat_dispersion_imag
_atom_type_scat_source
C C 0.0181 0.0091 'International Tables Vol C Tables 4.2.6.8 and 6.1.1.4'
Cl Cl 0.3639 0.7018 'International Tables Vol C Tables 4.2.6.8 and 6.1.1.4'
F F 0.0727 0.0534 'International Tables Vol C Tables 4.2.6.8 and 6.1.1.4'
H H 0.0000 0.0000 'International Tables Vol C Tables 4.2.6.8 and 6.1.1.4'
N N 0.0311 0.0180 'International Tables Vol C Tables 4.2.6.8 and 6.1.1.4'
O O 0.0492 0.0322 'International Tables Vol C Tables 4.2.6.8 and 6.1.1.4'
P P 0.2955 0.4335 'International Tables Vol C Tables 4.2.6.8 and 6.1.1.4'
Pd Pd 0.1215 3.9337 'International Tables Vol C Tables 4.2.6.8 and 6.1.1.4'
S S 0.3331 0.5567 'International Tables Vol C Tables 4.2.6.8 and 6.1.1.4'
Zn Zn -1.5491 0.6778 'International Tables Vol C Tables 4.2.6.8 and 6.1.1.4'

loop_
_exptl_crystal_face_index_h
_exptl_crystal_face_index_k
_exptl_crystal_face_index_l
_exptl_crystal_face_perp_dist
0 0 -1 0.1360
0 -1 -2 0.1180
-1 -7 13 0.0590
0 0 1 0.0630
0 1 2 0.1320
0 8 -1 0.1850
-17 1 2 0.0440
9 0 -1 0.0050

loop_
_geom_angle_atom_site_label_1
_geom_angle_atom_site_label_2
_geom_angle_atom_site_label_3
_geom_angle
_geom_angle_site_symmetry_1
_geom_angle_site_symmetry_3
_geom_angle_publ_flag
N4 C2 H2 116.3 . . ?
N4 C2 N5 127.3(7) . . ?
N5 C2 H2 116.3 . . ?
N4' C2' H2' 116.1 . . ?
N5' C2' H2' 116.1 . . ?
N5' C2' N4' 127.9(7) . . ?
C03F C02B C03Q 120.1(7) . . ?
C03F C02B P2' 118.6(6) . . ?
C03Q C02B P2' 121.2(6) . . ?
C022 C02C C02P 123.7(6) . . ?
C040 C02C C02P 118.2(7) . . ?
C040 C02C C022 117.9(7) . . ?
C02J C02D H02D 122.4 . . ?
N011 C02D H02D 122.4 . . ?
N011 C02D C02J 115.3(6) . . ?
C04B C02J C02D 121.4(7) . . ?
N010 C02J C02D 116.0(6) . . ?
N010 C02J C04B 122.5(6) . . ?
C02R C02N H02N 121.0 . . ?
C03E C02N H02N 121.0 . . ?
C03E C02N C02R 118.1(7) . . ?
C02C C02P H02P 121.2 . . ?
N00V C02P C02C 117.6(6) . . ?
N00V C02P H02P 121.2 . . ?
C02N C02R H02R 119.4 . . ?
C040 C02R C02N 121.1(7) . . ?
C040 C02R H02R 119.4 . . ?
C02N C03E H03E 119.0 . . ?
C02N C03E C022 122.1(7) . . ?
C022 C03E H03E 119.0 . . ?
C02B C03F H03F 119.9 . . ?
C02B C03F C04E 120.2(8) . . ?
C04E C03F H03F 119.9 . . ?
C04N C03G H03G 120.3 . . ?
C04N C03G C041 119.3(7) . . ?
C041 C03G H03G 120.3 . . ?
C04U C03O P2' 119.4(6) . . ?
C036 C03O C04U 120.5(7) . . ?
C036 C03O P2' 120.1(6) . . ?
C02B C03Q H03Q 120.6 . . ?
C02B C03Q C052 118.9(8) . . ?
C052 C03Q H03Q 120.6 . . ?
C5 C4 N3 123.2(7) . . ?
N4 C4 C5 121.7(7) . . ?
N4 C4 N3 115.0(7) . . ?
C5' C4' N3' 121.2(7) . . ?
N4' C4' C5' 122.8(7) . . ?
N4' C4' N3' 116.0(6) . . ?
C02J C04B H04B 121.5 . . ?
C02J C04B C04N 117.0(7) . . ?
C04N C04B H04B 121.5 . . ?
C03F C04E H04E 120.5 . . ?
C04Y C04E C03F 118.9(8) . . ?
C04Y C04E H04E 120.5 . . ?
H04A C04K H04C 109.5 . . ?
H04A C04K H04D 109.5 . . ?
H04C C04K H04D 109.5 . . ?
N01B C04K H04A 109.5 . . ?
N01B C04K H04C 109.5 . . ?
N01B C04K H04D 109.5 . . ?
C05F C04M H04M 119.7 . . ?
C05F C04M C036 120.5(9) . . ?
C036 C04M H04M 119.7 . . ?
C03G C04N C04B 119.8(7) . . ?
C03G C04N H04N 120.1 . . ?
C04B C04N H04N 120.1 . . ?
C03O C04U H04U 120.7 . . ?
C054 C04U C03O 118.6(8) . . ?
C054 C04U H04U 120.7 . . ?
C04E C04Y H04Y 119.5 . . ?
C052 C04Y C04E 120.9(8) . . ?
C052 C04Y H04Y 119.5 . . ?
C4 C5 H5 121.1 . . ?
C6 C5 C4 117.8(7) . . ?
C6 C5 H5 121.1 . . ?
C4' C5' H5' 122.3 . . ?
C4' C5' C6' 115.5(7) . . ?
C6' C5' H5' 122.3 . . ?
C04M C05F H05F 120.0 . . ?
C04M C05F C054 120.1(9) . . ?
C054 C05F H05F 120.0 . . ?
N5 C6 C5 121.3(7) . . ?
N5 C6 N6 117.6(7) . . ?
N6 C6 C5 121.1(7) . . ?
N5' C6' C5' 123.3(7) . . ?
N5' C6' N6' 116.3(7) . . ?
N6' C6' C5' 120.4(7) . . ?
H7A C7 H7B 109.5 . . ?
H7A C7 H7C 109.5 . . ?
H7B C7 H7C 109.5 . . ?
N3 C7 H7A 109.5 . . ?
N3 C7 H7B 109.5 . . ?
N3 C7 H7C 109.5 . . ?
H7'A C7' H7'B 109.5 . . ?
H7'A C7' H7'C 109.5 . . ?
H7'B C7' H7'C 109.5 . . ?
N3' C7' H7'A 109.5 . . ?
N3' C7' H7'B 109.5 . . ?
N3' C7' H7'C 109.5 . . ?
H8A C8 H8B 109.5 . . ?
H8A C8 H8C 109.5 . . ?
H8B C8 H8C 109.5 . . ?
N6 C8 H8A 109.5 . . ?
N6 C8 H8B 109.5 . . ?
N6 C8 H8C 109.5 . . ?
H8'A C8' H8'B 109.5 . . ?
H8'A C8' H8'C 109.5 . . ?
H8'B C8' H8'C 109.5 . . ?
N6' C8' H8'A 109.5 . . ?
N6' C8' H8'B 109.5 . . ?
N6' C8' H8'C 109.5 . . ?
C10 C9 H9 121.7 . . ?
N2 C9 H9 121.7 . . ?
N2 C9 C10 116.6(8) . . ?
C10' C9' H9' 122.7 . . ?
N2' C9' H9' 122.7 . . ?
N2' C9' C10' 114.5(7) . . ?
C11 C10 C9 122.0(8) . . ?
N1 C10 C9 115.6(7) . . ?
N1 C10 C11 122.4(9) . . ?
C11' C10' C9' 121.0(8) . . ?
N1' C10' C9' 116.0(7) . . ?
N1' C10' C11' 122.9(8) . . ?
C10 C11 H11 120.6 . . ?
C12 C11 C10 118.8(9) . . ?
C12 C11 H11 120.6 . . ?
C10' C11' H11' 120.7 . . ?
C10' C11' C12' 118.6(9) . . ?
C12' C11' H11' 120.7 . . ?
C11 C12 H12 120.5 . . ?
C11 C12 C13 119.0(9) . . ?
C13 C12 H12 120.5 . . ?
C11' C12' H12' 120.5 . . ?
C13' C12' C11' 119.1(9) . . ?
C13' C12' H12' 120.5 . . ?
C12 C13 H13 120.8 . . ?
C14 C13 C12 118.3(9) . . ?
C14 C13 H13 120.8 . . ?
C12' C13' H13' 119.7 . . ?
C12' C13' C14' 120.5(9) . . ?
C14' C13' H13' 119.7 . . ?
C13 C14 H14 118.0 . . ?
N1 C14 C13 124.0(9) . . ?
N1 C14 H14 118.0 . . ?
C13' C14' H14' 119.3 . . ?
N1' C14' C13' 121.4(8) . . ?
N1' C14' H14' 119.3 . . ?
C16 C15 H15 116.3 . . ?
N7 C15 H15 116.3 . . ?
N7 C15 C16 127.3(7) . . ?
C16' C15' H15' 120.6 . . ?
N7' C15' H15' 120.6 . . ?
N7' C15' C16' 118.9(6) . . ?
C17 C16 C15 114.7(7) . . ?
C17 C16 C21 116.8(8) . . ?
C21 C16 C15 128.4(7) . . ?
C17' C16' C15' 118.0(6) . . ?
C21' C16' C15' 123.5(6) . . ?
C21' C16' C17' 118.4(7) . . ?
C16 C17 H17 118.8 . . ?
C16 C17 C18 122.4(8) . . ?
C18 C17 H17 118.8 . . ?
C16' C17' H17' 119.8 . . ?
C18' C17' C16' 120.5(7) . . ?
C18' C17' H17' 119.8 . . ?
C17 C18 H18 120.4 . . ?
C19 C18 C17 119.3(8) . . ?
C19 C18 H18 120.4 . . ?
C17' C18' H18' 119.6 . . ?
C19' C18' C17' 120.9(7) . . ?
C19' C18' H18' 119.6 . . ?
C18 C19 H19 120.4 . . ?
C20 C19 C18 119.1(9) . . ?
C20 C19 H19 120.4 . . ?
C18' C19' H19' 120.1 . . ?
C18' C19' C20' 119.9(7) . . ?
C20' C19' H19' 120.1 . . ?
C19 C20 H20 118.8 . . ?
C19 C20 C21 122.4(8) . . ?
C21 C20 H20 118.8 . . ?
C19' C20' H20' 119.4 . . ?
C21' C20' C19' 121.1(7) . . ?
C21' C20' H20' 119.4 . . ?
C16 C21 P1 125.3(6) . . ?
C20 C21 C16 119.7(7) . . ?
C20 C21 P1 114.9(6) . . ?
C16' C21' P1' 122.5(5) . . ?
C20' C21' C16' 119.0(6) . . ?
C20' C21' P1' 118.1(5) . . ?
C02C C022 P2' 123.0(5) . . ?
C03E C022 C02C 119.1(7) . . ?
C03E C022 P2' 117.7(6) . . ?
C23 C22 C27 118.6(7) . . ?
C23 C22 P1 125.5(7) . . ?
C27 C22 P1 115.8(6) . . ?
C23' C22' P1' 118.1(6) . . ?
C27' C22' C23' 118.8(7) . . ?
C27' C22' P1' 122.9(6) . . ?
C22 C23 H23 119.7 . . ?
C22 C23 C24 120.6(9) . . ?
C24 C23 H23 119.7 . . ?
C22' C23' H23' 120.0 . . ?
C24' C23' C22' 120.0(8) . . ?
C24' C23' H23' 120.0 . . ?
C23 C24 H24 120.0 . . ?
C23 C24 C25 119.9(9) . . ?
C25 C24 H24 120.0 . . ?
C23' C24' H24' 119.3 . . ?
C25' C24' C23' 121.3(9) . . ?
C25' C24' H24' 119.3 . . ?
C24 C25 H25 119.9 . . ?
C26 C25 C24 120.2(9) . . ?
C26 C25 H25 119.9 . . ?
C24' C25' H25' 120.1 . . ?
C24' C25' C26' 119.8(8) . . ?
C26' C25' H25' 120.1 . . ?
C25 C26 H26 120.0 . . ?
C25 C26 C27 120.0(10) . . ?
C27 C26 H26 120.0 . . ?
C25' C26' H26' 119.9 . . ?
C27' C26' C25' 120.2(9) . . ?
C27' C26' H26' 119.9 . . ?
C22 C27 C26 120.5(9) . . ?
C22 C27 H27 119.7 . . ?
C26 C27 H27 119.7 . . ?
C22' C27' H27' 120.1 . . ?
C26' C27' C22' 119.8(8) . . ?
C26' C27' H27' 120.1 . . ?
C29 C28 C33 120.5(7) . . ?
C29 C28 P1 115.5(6) . . ?
C33 C28 P1 124.1(6) . . ?
C29' C28' C33' 119.2(7) . . ?
C29' C28' P1' 119.3(5) . . ?
C33' C28' P1' 121.3(5) . . ?
C28 C29 H29 119.7 . . ?
C30 C29 C28 120.7(9) . . ?
C30 C29 H29 119.7 . . ?
C28' C29' H29' 119.8 . . ?
C30' C29' C28' 120.4(7) . . ?
C30' C29' H29' 119.8 . . ?
C29 C30 H30 120.6 . . ?
C29 C30 C31 118.9(9) . . ?
C31 C30 H30 120.6 . . ?
C29' C30' H30' 120.4 . . ?
C31' C30' C29' 119.3(7) . . ?
C31' C30' H30' 120.4 . . ?
C30 C31 H31 119.5 . . ?
C32 C31 C30 121.0(8) . . ?
C32 C31 H31 119.5 . . ?
C30' C31' H31' 119.1 . . ?
C32' C31' C30' 121.7(7) . . ?
C32' C31' H31' 119.1 . . ?
C31 C32 H32 120.0 . . ?
C31 C32 C33 120.1(8) . . ?
C33 C32 H32 120.0 . . ?
C31' C32' H32' 120.0 . . ?
C31' C32' C33' 120.0(7) . . ?
C33' C32' H32' 120.0 . . ?
C28 C33 C32 118.8(8) . . ?
C28 C33 H33 120.6 . . ?
C32 C33 H33 120.6 . . ?
C28' C33' H33' 120.3 . . ?
C32' C33' C28' 119.4(7) . . ?
C32' C33' H33' 120.3 . . ?
N11' C34 H34 116.3 . . ?
N11' C34 N12' 127.3(6) . . ?
N12' C34 H34 116.3 . . ?
N00Z C34' H34' 116.2 . . ?
N01A C34' H34' 116.2 . . ?
N01A C34' N00Z 127.6(6) . . ?
N10' C35 C36 122.3(6) . . ?
N10' C35 N11' 115.4(6) . . ?
N11' C35 C36 122.3(6) . . ?
N00X C35' C36' 121.4(6) . . ?
N01A C35' C36' 121.7(7) . . ?
N01A C35' N00X 116.9(6) . . ?
C35 C36 H36 121.4 . . ?
C37 C36 C35 117.3(6) . . ?
C37 C36 H36 121.4 . . ?
C03O C036 H036 120.2 . . ?
C04M C036 C03O 119.7(8) . . ?
C04M C036 H036 120.2 . . ?
C35' C36' H36' 121.5 . . ?
C37' C36' C35' 117.1(6) . . ?
C37' C36' H36' 121.5 . . ?
N12' C37 C36 122.8(6) . . ?
N13' C37 C36 121.0(6) . . ?
N13' C37 N12' 116.2(6) . . ?
C36' C37' N01B 122.3(6) . . ?
N00Z C37' C36' 122.3(6) . . ?
N00Z C37' N01B 115.4(6) . . ?
H38A C38 H38B 109.5 . . ?
H38A C38 H38C 109.5 . . ?
H38B C38 H38C 109.5 . . ?
N10' C38 H38A 109.5 . . ?
N10' C38 H38B 109.5 . . ?
N10' C38 H38C 109.5 . . ?
H39A C39 H39B 109.5 . . ?
H39A C39 H39C 109.5 . . ?
H39B C39 H39C 109.5 . . ?
N13' C39 H39A 109.5 . . ?
N13' C39 H39B 109.5 . . ?
N13' C39 H39C 109.5 . . ?
C02C C040 H040 119.2 . . ?
C02R C040 C02C 121.6(7) . . ?
C02R C040 H040 119.2 . . ?
H40A C40 H40B 109.5 . . ?
H40A C40 H40C 109.5 . . ?
H40B C40 H40C 109.5 . . ?
N13' C40 H40A 109.5 . . ?
N13' C40 H40B 109.5 . . ?
N13' C40 H40C 109.5 . . ?
C42 C41 H41 122.1 . . ?
N9' C41 H41 122.1 . . ?
N9' C41 C42 115.8(7) . . ?
C03G C041 H041 118.5 . . ?
N010 C041 C03G 123.0(7) . . ?
N010 C041 H041 118.5 . . ?
C43 C42 C41 121.0(7) . . ?
N8' C42 C41 115.0(7) . . ?
N8' C42 C43 124.0(7) . . ?
C42 C43 H43 120.9 . . ?
C44 C43 C42 118.3(9) . . ?
C44 C43 H43 120.9 . . ?
C43 C44 H44 120.3 . . ?
C43 C44 C45 119.5(10) . . ?
C45 C44 H44 120.3 . . ?
C44 C45 H45 120.5 . . ?
C46 C45 C44 118.9(9) . . ?
C46 C45 H45 120.5 . . ?
H04F C045 H04G 109.5 . . ?
H04F C045 H04H 109.5 . . ?
H04G C045 H04H 109.5 . . ?
N00X C045 H04F 109.5 . . ?
N00X C045 H04G 109.5 . . ?
N00X C045 H04H 109.5 . . ?
C45 C46 H46 118.8 . . ?
N8' C46 C45 122.5(8) . . ?
N8' C46 H46 118.8 . . ?
C48 C47 H47 115.5 . . ?
N14' C47 H47 115.5 . . ?
N14' C47 C48 129.0(7) . . ?
C49 C48 C47 114.8(7) . . ?
C49 C48 C53 118.4(7) . . ?
C53 C48 C47 126.8(7) . . ?
C48 C49 H49 118.6 . . ?
C50 C49 C48 122.8(7) . . ?
C50 C49 H49 118.6 . . ?
C49 C50 H50 120.4 . . ?
C49 C50 C51 119.2(7) . . ?
C51 C50 H50 120.4 . . ?
C50 C51 H51 120.2 . . ?
C50 C51 C52 119.6(8) . . ?
C52 C51 H51 120.2 . . ?
C03Q C052 H052 119.5 . . ?
C04Y C052 C03Q 120.9(8) . . ?
C04Y C052 H052 119.5 . . ?
C51 C52 H52 119.2 . . ?
C51 C52 C53 121.6(8) . . ?
C53 C52 H52 119.2 . . ?
C48 C53 C52 118.3(7) . . ?
C48 C53 P2 123.7(6) . . ?
C52 C53 P2 117.2(6) . . ?
C04U C054 C05F 120.4(9) . . ?
C04U C054 H054 119.8 . . ?
C05F C054 H054 119.8 . . ?
C55 C54 C59 119.9(7) . . ?
C55 C54 P2 115.5(6) . . ?
C59 C54 P2 124.6(6) . . ?
C54 C55 H55 119.9 . . ?
C54 C55 C56 120.2(9) . . ?
C56 C55 H55 119.9 . . ?
C55 C56 H56 120.5 . . ?
C55 C56 C57 119.1(9) . . ?
C57 C56 H56 120.5 . . ?
C56 C57 H57 119.8 . . ?
C58 C57 C56 120.4(9) . . ?
C58 C57 H57 119.8 . . ?
C57 C58 H58 119.3 . . ?
C57 C58 C59 121.3(10) . . ?
C59 C58 H58 119.3 . . ?
C54 C59 H59 120.5 . . ?
C58 C59 C54 119.1(9) . . ?
C58 C59 H59 120.5 . . ?
C61 C60 C65 120.6(7) . . ?
C61 C60 P2 123.1(6) . . ?
C65 C60 P2 115.3(6) . . ?
C60 C61 H61 120.5 . . ?
C60 C61 C62 119.0(8) . . ?
C62 C61 H61 120.5 . . ?
C61 C62 H62 119.1 . . ?
C63 C62 C61 121.8(9) . . ?
C63 C62 H62 119.1 . . ?
C62 C63 H63 119.9 . . ?
C62 C63 C64 120.1(8) . . ?
C64 C63 H63 119.9 . . ?
C63 C64 H64 120.5 . . ?
C63 C64 C65 119.1(8) . . ?
C65 C64 H64 120.5 . . ?
C60 C65 C64 119.3(8) . . ?
C60 C65 H65 120.3 . . ?
C64 C65 H65 120.3 . . ?
N16 C66 C67 178(2) . . ?
C66 C67 H67A 109.5 . . ?
C66 C67 H67B 109.5 . . ?
C66 C67 H67C 109.5 . . ?
H67A C67 H67B 109.5 . . ?
H67A C67 H67C 109.5 . . ?
H67B C67 H67C 109.5 . . ?
N15 C68 C69 175(3) . . ?
C68 C69 H69A 109.5 . . ?
C68 C69 H69B 109.5 . . ?
C68 C69 H69C 109.5 . . ?
H69A C69 H69B 109.5 . . ?
H69A C69 H69C 109.5 . . ?
H69B C69 H69C 109.5 . . ?
H70A C70 H70B 109.0 . . ?
Cl7 C70 H70A 110.9 . . ?
Cl7 C70 H70B 110.9 . . ?
Cl7 C70 Cl8 104.1(13) . . ?
Cl8 C70 H70A 110.9 . . ?
Cl8 C70 H70B 110.9 . . ?
F10 C71 F11 111.6(10) . . ?
F10 C71 F12 104.1(9) . . ?
F10 C71 S3 113.3(9) . . ?
F11 C71 F12 105.9(10) . . ?
F11 C71 S3 111.6(7) . . ?
F12 C71 S3 109.7(8) . . ?
F7 C72 S2 113.1(12) . . ?
F8 C72 F7 106.1(15) . . ?
F8 C72 F9 107.9(14) . . ?
F8 C72 S2 110.2(12) . . ?
F9 C72 F7 106.9(13) . . ?
F9 C72 S2 112.3(11) . . ?
F7A C73 F9A 107(3) . . ?
F7A C73 S2A 108.5(17) . . ?
F8A C73 F7A 117(3) . . ?
F8A C73 F9A 108(2) . . ?
F8A C73 S2A 110(2) . . ?
F9A C73 S2A 106(2) . . ?
F3 C74 F4 106(8) . . ?
F3 C74 F5 109(5) . . ?
F3 C74 S6 124(10) . . ?
F4 C74 S6 104(6) . . ?
F5 C74 F4 92(10) . . ?
F5 C74 S6 115(9) . . ?
F3A C75 F4A 105(7) . . ?
F3A C75 F5A 126(4) . . ?
F3A C75 S6A 115(8) . . ?
F4A C75 S6A 105(4) . . ?
F5A C75 F4A 90(7) . . ?
F5A C75 S6A 110(7) . . ?
F13 C76 F14 106.4(16) . . ?
F13 C76 S4 109.4(12) . . ?
F14 C76 S4 110.6(13) . . ?
F15 C76 F13 113.7(15) . . ?
F15 C76 F14 101.0(14) . . ?
F15 C76 S4 115.2(13) . . ?
F13A C77 F14A 101(3) . . ?
F13A C77 S4A 114(2) . . ?
F14A C77 S4A 113(2) . . ?
F15A C77 F13A 104(2) . . ?
F15A C77 F14A 103(3) . . ?
F15A C77 S4A 118(2) . . ?
F1 C78 F2 109(3) . . ?
F1 C78 F6 114(3) . . ?
F1 C78 S1 116(2) . . ?
F2 C78 S1 107(2) . . ?
F6 C78 F2 101(2) . . ?
F6 C78 S1 109(2) . . ?
F1A C79 S1A 103(2) . . ?
F2A C79 F1A 111(2) . . ?
F2A C79 S1A 104(2) . . ?
F6A C79 F1A 114(2) . . ?
F6A C79 F2A 113(2) . . ?
F6A C79 S1A 110(2) . . ?
N17 C80 C81 177.1(15) . . ?
C80 C81 H81A 109.5 . . ?
C80 C81 H81B 109.5 . . ?
C80 C81 H81C 109.5 . . ?
H81A C81 H81B 109.5 . . ?
H81A C81 H81C 109.5 . . ?
H81B C81 H81C 109.5 . . ?
F22 C82 S5 110.4(10) . . ?
F23 C82 F22 107.0(11) . . ?
F23 C82 F24 108.1(12) . . ?
F23 C82 S5 113.5(9) . . ?
F24 C82 F22 106.1(11) . . ?
F24 C82 S5 111.4(9) . . ?
H83A C83 H83B 108.1 . . ?
Cl9 C83 H83A 109.6 . . ?
Cl9 C83 H83B 109.6 . . ?
Cl10 C83 H83A 109.6 . . ?
Cl10 C83 H83B 109.6 . . ?
Cl10 C83 Cl9 110.2(8) . . ?
F16 C84 S7 112.1(7) . . ?
F17 C84 F16 106.4(8) . . ?
F17 C84 F18 106.2(8) . . ?
F17 C84 S7 112.1(7) . . ?
F18 C84 F16 107.3(8) . . ?
F18 C84 S7 112.3(7) . . ?
F19 C85 F21 104.8(14) . . ?
F19 C85 S8 112.5(9) . . ?
F20 C85 F19 108.7(12) . . ?
F20 C85 F21 110.7(12) . . ?
F20 C85 S8 110.8(12) . . ?
F21 C85 S8 109.3(10) . . ?
H86A C86 H86B 107.6 . . ?
Cl5 C86 H86A 108.7 . . ?
Cl5 C86 H86B 108.7 . . ?
Cl6 C86 H86A 108.7 . . ?
Cl6 C86 H86B 108.7 . . ?
Cl6 C86 Cl5 114.1(12) . . ?
H87A C87 H87B 108.0 . . ?
Cl3 C87 H87A 109.3 . . ?
Cl3 C87 H87B 109.3 . . ?
Cl4 C87 H87A 109.3 . . ?
Cl4 C87 H87B 109.3 . . ?
Cl4 C87 Cl3 111.4(10) . . ?
H88A C88 H88B 108.0 . . ?
Cl1 C88 H88A 109.4 . . ?
Cl1 C88 H88B 109.4 . . ?
Cl1 C88 Cl2 111.3(12) . . ?
Cl2 C88 H88A 109.4 . . ?
Cl2 C88 H88B 109.4 . . ?
N19 C89 C90 177.3(16) . . ?
C89 C90 H90A 109.5 . . ?
C89 C90 H90B 109.5 . . ?
C89 C90 H90C 109.5 . . ?
H90A C90 H90B 109.5 . . ?
H90A C90 H90C 109.5 . . ?
H90B C90 H90C 109.5 . . ?
H91A C91 H91B 109.5 . . ?
H91A C91 H91C 109.5 . . ?
H91B C91 H91C 109.5 . . ?
C92 C91 H91A 109.5 . . ?
C92 C91 H91B 109.5 . . ?
C92 C91 H91C 109.5 . . ?
N18 C92 C91 178.0(14) . . ?
C02P N00V N00X 120.4(6) . . ?
C35' N00X C045 122.8(6) . . ?
N00V N00X C35' 114.9(6) . . ?
N00V N00X C045 122.3(6) . . ?
C34' N00Z C37' 115.3(6) . . ?
C34' N00Z Zn2 126.9(5) . . ?
C37' N00Z Zn2 116.7(5) . . ?
C10 N1 Zn1 113.8(5) . . ?
C14 N1 C10 117.5(7) . . ?
C14 N1 Zn1 128.4(6) . . ?
C10' N1' Zn1 114.0(5) . . ?
C14' N1' C10' 117.5(7) . . ?
C14' N1' Zn1 128.1(6) . . ?
C34' N01A C35' 116.0(6) . . ?
C37' N01B C04K 124.9(6) . . ?
N011 N01B C04K 120.7(5) . . ?
N011 N01B C37' 114.2(5) . . ?
C9 N2 N3 122.3(7) . . ?
C9 N2 Zn1 118.0(6) . . ?
N3 N2 Zn1 119.6(5) . . ?
C9' N2' N3' 121.7(6) . . ?
C9' N2' Zn1 119.9(5) . . ?
N3' N2' Zn1 118.3(4) . . ?
C4 N3 C7 123.0(7) . . ?
N2 N3 C4 115.2(6) . . ?
N2 N3 C7 121.8(7) . . ?
C4' N3' C7' 124.5(7) . . ?
N2' N3' C4' 114.0(6) . . ?
N2' N3' C7' 121.0(6) . . ?
C2 N4 C4 115.5(6) . . ?
C2 N4 Zn1 127.8(5) . . ?
C4 N4 Zn1 116.7(5) . . ?
C2' N4' C4' 115.0(6) . . ?
C2' N4' Zn1 127.9(5) . . ?
C4' N4' Zn1 116.4(5) . . ?
C2 N5 C6 116.3(6) . . ?
C2 N5 Pd1 130.8(5) . . ?
C6 N5 Pd1 112.9(5) . . ?
C2' N5' C6' 115.4(7) . . ?
C6 N6 C8 122.1(6) . . ?
C6 N6 N7 116.3(6) . . ?
N7 N6 C8 121.4(6) . . ?
C6' N6' C8' 122.3(6) . . ?
N7' N6' C6' 115.9(6) . . ?
N7' N6' C8' 121.8(6) . . ?
C15 N7 N6 116.2(6) . . ?
C15 N7 Pd1 132.9(5) . . ?
N6 N7 Pd1 110.9(4) . . ?
C15' N7' N6' 119.5(6) . . ?
C42 N8' Zn2 114.3(5) . . ?
C46 N8' C42 116.8(7) . . ?
C46 N8' Zn2 128.9(6) . . ?
C41 N9' N10' 122.3(6) . . ?
C41 N9' Zn2 118.9(5) . . ?
N10' N9' Zn2 118.5(4) . . ?
C02J N010 Zn2 114.0(4) . . ?
C041 N010 C02J 118.4(6) . . ?
C041 N010 Zn2 127.3(5) . . ?
C35 N10' C38 124.6(6) . . ?
C35 N10' N9' 116.3(5) . . ?
N9' N10' C38 119.1(6) . . ?
C02D N011 N01B 122.6(6) . . ?
C02D N011 Zn2 118.8(5) . . ?
N01B N011 Zn2 118.6(4) . . ?
C34 N11' C35 115.5(6) . . ?
C34 N11' Zn2 128.2(4) . . ?
C35 N11' Zn2 116.3(5) . . ?
C34 N12' C37 114.8(6) . . ?
C34 N12' Pd2 130.9(5) . . ?
C37 N12' Pd2 113.7(4) . . ?
C37 N13' C39 123.4(10) . . ?
C37 N13' C40 116.8(17) . . ?
C37 N13' N14' 118.6(6) . . ?
N14' N13' C39 117.6(11) . . ?
N14' N13' C40 118.5(19) . . ?
C47 N14' N13' 116.4(6) . . ?
C47 N14' Pd2 131.1(5) . . ?
N13' N14' Pd2 112.4(4) . . ?
C21 P1 Pd1 110.6(3) . . ?
C22 P1 C21 102.6(3) . . ?
C22 P1 C28 112.2(4) . . ?
C22 P1 Pd1 111.9(3) . . ?
C28 P1 C21 101.9(4) . . ?
C28 P1 Pd1 116.4(3) . . ?
C21' P1' C22' 101.9(3) . . ?
C21' P1' Pd2 131.3(2) . . ?
C22' P1' Pd2 102.9(2) . . ?
C28' P1' C21' 101.4(3) . . ?
C28' P1' C22' 110.2(3) . . ?
C28' P1' Pd2 108.2(2) . . ?
C53 P2 C60 100.7(3) . . ?
C53 P2 Pd2 111.5(3) . . ?
C54 P2 C53 103.4(3) . . ?
C54 P2 C60 113.2(4) . . ?
C54 P2 Pd2 117.0(3) . . ?
C60 P2 Pd2 109.6(3) . . ?
C02B P2' C03O 107.8(3) . . ?
C02B P2' Pd1 104.9(2) . . ?
C03O P2' Pd1 109.2(2) . . ?
C022 P2' C02B 105.5(3) . . ?
C022 P2' C03O 102.9(3) . . ?
C022 P2' Pd1 125.5(2) . . ?
N5 Pd1 P1 170.63(16) . . ?
N5 Pd1 P2' 94.37(17) . . ?
N7 Pd1 N5 78.5(2) . . ?
N7 Pd1 P1 94.49(18) . . ?
N7 Pd1 P2' 170.69(18) . . ?
P1 Pd1 P2' 93.18(7) . . ?
N12' Pd2 P1' 94.56(16) . . ?
N12' Pd2 P2 168.82(16) . . ?
N14' Pd2 N12' 77.8(2) . . ?
N14' Pd2 P1' 172.28(18) . . ?
N14' Pd2 P2 92.16(17) . . ?
P2 Pd2 P1' 95.55(6) . . ?
O1 S1 C78 102.8(17) . . ?
O1 S1 O3 113.1(15) . . ?
O2 S1 C78 102.8(14) . . ?
O2 S1 O1 117.4(14) . . ?
O2 S1 O3 117.7(12) . . ?
O3 S1 C78 99.0(16) . . ?
O1A S1A C79 98.1(18) . . ?
O1A S1A O2A 116.0(16) . . ?
O2A S1A C79 105(2) . . ?
O3A S1A C79 101.8(15) . . ?
O3A S1A O1A 120.1(15) . . ?
O3A S1A O2A 112.0(14) . . ?
O4 S2 C72 101.2(16) . . ?
O4 S2 O5 114.3(12) . . ?
O5 S2 C72 102.4(12) . . ?
O6 S2 C72 102.9(10) . . ?
O6 S2 O4 118.2(15) . . ?
O6 S2 O5 114.6(16) . . ?
O4A S2A C73 104(2) . . ?
O4A S2A O5A 119.5(15) . . ?
O4A S2A O6A 110(2) . . ?
O5A S2A C73 103.2(19) . . ?
O5A S2A O6A 116.0(16) . . ?
O6A S2A C73 101.1(13) . . ?
O11 S3 C71 101.0(5) . . ?
O11 S3 O12 112.4(4) . . ?
O12 S3 C71 103.1(5) . . ?
O13 S3 C71 103.6(5) . . ?
O13 S3 O11 115.4(5) . . ?
O13 S3 O12 118.2(5) . . ?
O10 S4 C76 105.5(11) . . ?
O10 S4 O15 106.5(13) . . ?
O14 S4 C76 101.9(10) . . ?
O14 S4 O10 114.6(16) . . ?
O14 S4 O15 121.1(10) . . ?
O15 S4 C76 105.7(11) . . ?
O10A S4A C77 112.6(17) . . ?
O10A S4A O14A 105.5(19) . . ?
O14A S4A C77 106.8(15) . . ?
O15A S4A C77 113.2(19) . . ?
O15A S4A O10A 111.8(19) . . ?
O15A S4A O14A 106(2) . . ?
O23 S5 C82 102.2(7) . . ?
O24 S5 C82 102.6(6) . . ?
O24 S5 O23 115.6(7) . . ?
O24 S5 O25 116.3(6) . . ?
O25 S5 C82 102.7(6) . . ?
O25 S5 O23 114.4(7) . . ?
O7 S6 C74 96(5) . . ?
O7 S6 O8 127(2) . . ?
O7 S6 O9 112.6(13) . . ?
O8 S6 C74 107(7) . . ?
O8 S6 O9 110.9(13) . . ?
O9 S6 C74 97(5) . . ?
O7A S6A C75 98(3) . . ?
O8A S6A C75 108(4) . . ?
O8A S6A O7A 113.7(15) . . ?
O9A S6A C75 112(5) . . ?
O9A S6A O7A 110.8(11) . . ?
O9A S6A O8A 113.8(17) . . ?
O17 S7 C84 103.0(4) . . ?
O17 S7 O18 115.2(4) . . ?
O17 S7 O19 116.2(4) . . ?
O18 S7 C84 102.5(4) . . ?
O18 S7 O19 114.2(4) . . ?
O19 S7 C84 103.0(5) . . ?
O20 S8 C85 96.0(9) . . ?
O20 S8 O21 113.9(11) . . ?
O21 S8 C85 100.9(8) . . ?
O22 S8 C85 108.7(9) . . ?
O22 S8 O20 119.1(13) . . ?
O22 S8 O21 114.5(11) . . ?
N1 Zn1 N4 148.6(2) . . ?
N1' Zn1 N1 93.2(2) . . ?
N1' Zn1 N4 95.4(2) . . ?
N2 Zn1 N1 75.9(3) . . ?
N2 Zn1 N1' 101.2(2) . . ?
N2 Zn1 N4 72.9(2) . . ?
N2 Zn1 N4' 109.4(2) . . ?
N2' Zn1 N1 96.6(3) . . ?
N2' Zn1 N1' 75.2(2) . . ?
N2' Zn1 N2 171.6(3) . . ?
N2' Zn1 N4 114.7(2) . . ?
N2' Zn1 N4' 74.1(2) . . ?
N4' Zn1 N1 91.2(2) . . ?
N4' Zn1 N1' 149.3(2) . . ?
N4' Zn1 N4 96.4(2) . . ?
N00Z Zn2 N8' 90.1(2) . . ?
N00Z Zn2 N010 149.6(2) . . ?
N00Z Zn2 N11' 98.5(2) . . ?
N8' Zn2 N11' 148.4(2) . . ?
N9' Zn2 N00Z 109.7(2) . . ?
N9' Zn2 N8' 75.1(2) . . ?
N9' Zn2 N010 100.4(2) . . ?
N9' Zn2 N011 173.1(2) . . ?
N9' Zn2 N11' 73.4(2) . . ?
N010 Zn2 N8' 93.1(2) . . ?
N010 Zn2 N11' 94.4(2) . . ?
N011 Zn2 N00Z 73.8(2) . . ?
N011 Zn2 N8' 99.2(2) . . ?
N011 Zn2 N010 75.8(2) . . ?
N011 Zn2 N11' 112.3(2) . . ?

loop_
_geom_bond_atom_site_label_1
_geom_bond_atom_site_label_2
_geom_bond_distance
_geom_bond_site_symmetry_2
_geom_bond_publ_flag
C2 H2 0.9500 . ?
C2 N4 1.321(10) . ?
C2 N5 1.341(10) . ?
C2' H2' 0.9500 . ?
C2' N4' 1.338(10) . ?
C2' N5' 1.326(10) . ?
C02B C03F 1.388(11) . ?
C02B C03Q 1.389(11) . ?
C02B P2' 1.839(7) . ?
C02C C02P 1.471(10) . ?
C02C C022 1.413(10) . ?
C02C C040 1.384(11) . ?
C02D H02D 0.9500 . ?
C02D C02J 1.463(10) . ?
C02D N011 1.296(9) . ?
C02J C04B 1.381(11) . ?
C02J N010 1.369(9) . ?
C02N H02N 0.9500 . ?
C02N C02R 1.385(11) . ?
C02N C03E 1.371(11) . ?
C02P H02P 0.9500 . ?
C02P N00V 1.279(9) . ?
C02R H02R 0.9500 . ?
C02R C040 1.375(11) . ?
C03E H03E 0.9500 . ?
C03E C022 1.398(10) . ?
C03F H03F 0.9500 . ?
C03F C04E 1.393(12) . ?
C03G H03G 0.9500 . ?
C03G C04N 1.364(12) . ?
C03G C041 1.372(11) . ?
C03O C04U 1.400(11) . ?
C03O C036 1.380(11) . ?
C03O P2' 1.850(7) . ?
C03Q H03Q 0.9500 . ?
C03Q C052 1.392(11) . ?
C4 C5 1.385(11) . ?
C4 N3 1.393(11) . ?
C4 N4 1.364(9) . ?
C4' C5' 1.387(10) . ?
C4' N3' 1.387(10) . ?
C4' N4' 1.360(10) . ?
C04B H04B 0.9500 . ?
C04B C04N 1.414(11) . ?
C04E H04E 0.9500 . ?
C04E C04Y 1.386(13) . ?
C04K H04A 0.9800 . ?
C04K H04C 0.9800 . ?
C04K H04D 0.9800 . ?
C04K N01B 1.465(8) . ?
C04M H04M 0.9500 . ?
C04M C05F 1.367(14) . ?
C04M C036 1.377(12) . ?
C04N H04N 0.9500 . ?
C04U H04U 0.9500 . ?
C04U C054 1.381(12) . ?
C04Y H04Y 0.9500 . ?
C04Y C052 1.357(13) . ?
C5 H5 0.9500 . ?
C5 C6 1.375(11) . ?
C5' H5' 0.9500 . ?
C5' C6' 1.396(10) . ?
C05F H05F 0.9500 . ?
C05F C054 1.388(14) . ?
C6 N5 1.352(9) . ?
C6 N6 1.359(10) . ?
C6' N5' 1.341(10) . ?
C6' N6' 1.375(10) . ?
C7 H7A 0.9800 . ?
C7 H7B 0.9800 . ?
C7 H7C 0.9800 . ?
C7 N3 1.486(10) . ?
C7' H7'A 0.9800 . ?
C7' H7'B 0.9800 . ?
C7' H7'C 0.9800 . ?
C7' N3' 1.445(10) . ?
C8 H8A 0.9800 . ?
C8 H8B 0.9800 . ?
C8 H8C 0.9800 . ?
C8 N6 1.454(9) . ?
C8' H8'A 0.9800 . ?
C8' H8'B 0.9800 . ?
C8' H8'C 0.9800 . ?
C8' N6' 1.447(10) . ?
C9 H9 0.9500 . ?
C9 C10 1.460(13) . ?
C9 N2 1.288(11) . ?
C9' H9' 0.9500 . ?
C9' C10' 1.472(11) . ?
C9' N2' 1.288(10) . ?
C10 C11 1.394(13) . ?
C10 N1 1.357(11) . ?
C10' C11' 1.378(11) . ?
C10' N1' 1.361(10) . ?
C11 H11 0.9500 . ?
C11 C12 1.372(15) . ?
C11' H11' 0.9500 . ?
C11' C12' 1.379(13) . ?
C12 H12 0.9500 . ?
C12 C13 1.403(14) . ?
C12' H12' 0.9500 . ?
C12' C13' 1.336(14) . ?
C13 H13 0.9500 . ?
C13 C14 1.372(14) . ?
C13' H13' 0.9500 . ?
C13' C14' 1.409(12) . ?
C14 H14 0.9500 . ?
C14 N1 1.327(11) . ?
C14' H14' 0.9500 . ?
C14' N1' 1.325(10) . ?
C15 H15 0.9500 . ?
C15 C16 1.437(12) . ?
C15 N7 1.280(10) . ?
C15' H15' 0.9500 . ?
C15' C16' 1.478(10) . ?
C15' N7' 1.282(9) . ?
C16 C17 1.389(12) . ?
C16 C21 1.412(11) . ?
C16' C17' 1.427(10) . ?
C16' C21' 1.413(10) . ?
C17 H17 0.9500 . ?
C17 C18 1.393(14) . ?
C17' H17' 0.9500 . ?
C17' C18' 1.374(11) . ?
C18 H18 0.9500 . ?
C18 C19 1.389(13) . ?
C18' H18' 0.9500 . ?
C18' C19' 1.371(12) . ?
C19 H19 0.9500 . ?
C19 C20 1.354(12) . ?
C19' H19' 0.9500 . ?
C19' C20' 1.396(11) . ?
C20 H20 0.9500 . ?
C20 C21 1.389(12) . ?
C20' H20' 0.9500 . ?
C20' C21' 1.392(10) . ?
C21 P1 1.838(7) . ?
C21' P1' 1.832(7) . ?
C022 P2' 1.827(7) . ?
C22 C23 1.378(12) . ?
C22 C27 1.386(12) . ?
C22 P1 1.826(7) . ?
C22' C23' 1.409(11) . ?
C22' C27' 1.397(10) . ?
C22' P1' 1.832(7) . ?
C23 H23 0.9500 . ?
C23 C24 1.380(12) . ?
C23' H23' 0.9500 . ?
C23' C24' 1.361(12) . ?
C24 H24 0.9500 . ?
C24 C25 1.383(15) . ?
C24' H24' 0.9500 . ?
C24' C25' 1.361(14) . ?
C25 H25 0.9500 . ?
C25 C26 1.352(15) . ?
C25' H25' 0.9500 . ?
C25' C26' 1.395(14) . ?
C26 H26 0.9500 . ?
C26 C27 1.390(12) . ?
C26' H26' 0.9500 . ?
C26' C27' 1.378(12) . ?
C27 H27 0.9500 . ?
C27' H27' 0.9500 . ?
C28 C29 1.389(11) . ?
C28 C33 1.397(11) . ?
C28 P1 1.830(7) . ?
C28' C29' 1.394(10) . ?
C28' C33' 1.413(10) . ?
C28' P1' 1.827(7) . ?
C29 H29 0.9500 . ?
C29 C30 1.377(13) . ?
C29' H29' 0.9500 . ?
C29' C30' 1.382(11) . ?
C30 H30 0.9500 . ?
C30 C31 1.403(15) . ?
C30' H30' 0.9500 . ?
C30' C31' 1.382(12) . ?
C31 H31 0.9500 . ?
C31 C32 1.373(14) . ?
C31' H31' 0.9500 . ?
C31' C32' 1.361(12) . ?
C32 H32 0.9500 . ?
C32 C33 1.403(12) . ?
C32' H32' 0.9500 . ?
C32' C33' 1.388(11) . ?
C33 H33 0.9500 . ?
C33' H33' 0.9500 . ?
C34 H34 0.9500 . ?
C34 N11' 1.323(9) . ?
C34 N12' 1.351(9) . ?
C34' H34' 0.9500 . ?
C34' N00Z 1.335(9) . ?
C34' N01A 1.325(9) . ?
C35 C36 1.372(10) . ?
C35 N10' 1.363(10) . ?
C35 N11' 1.372(9) . ?
C35' C36' 1.402(10) . ?
C35' N00X 1.373(9) . ?
C35' N01A 1.342(9) . ?
C36 H36 0.9500 . ?
C36 C37 1.367(10) . ?
C036 H036 0.9500 . ?
C36' H36' 0.9500 . ?
C36' C37' 1.364(10) . ?
C37 N12' 1.366(9) . ?
C37 N13' 1.358(10) . ?
C37' N00Z 1.358(9) . ?
C37' N01B 1.394(9) . ?
C38 H38A 0.9800 . ?
C38 H38B 0.9800 . ?
C38 H38C 0.9800 . ?
C38 N10' 1.472(9) . ?
C39 H39A 0.9800 . ?
C39 H39B 0.9800 . ?
C39 H39C 0.9800 . ?
C39 N13' 1.50(2) . ?
C040 H040 0.9500 . ?
C40 H40A 0.9800 . ?
C40 H40B 0.9800 . ?
C40 H40C 0.9800 . ?
C40 N13' 1.49(3) . ?
C41 H41 0.9500 . ?
C41 C42 1.470(11) . ?
C41 N9' 1.266(10) . ?
C041 H041 0.9500 . ?
C041 N010 1.319(9) . ?
C42 C43 1.366(13) . ?
C42 N8' 1.355(10) . ?
C43 H43 0.9500 . ?
C43 C44 1.347(14) . ?
C44 H44 0.9500 . ?
C44 C45 1.394(15) . ?
C45 H45 0.9500 . ?
C45 C46 1.370(14) . ?
C045 H04F 0.9800 . ?
C045 H04G 0.9800 . ?
C045 H04H 0.9800 . ?
C045 N00X 1.473(9) . ?
C46 H46 0.9500 . ?
C46 N8' 1.333(10) . ?
C47 H47 0.9500 . ?
C47 C48 1.439(11) . ?
C47 N14' 1.298(9) . ?
C48 C49 1.388(10) . ?
C48 C53 1.399(10) . ?
C49 H49 0.9500 . ?
C49 C50 1.370(12) . ?
C50 H50 0.9500 . ?
C50 C51 1.375(12) . ?
C51 H51 0.9500 . ?
C51 C52 1.380(11) . ?
C052 H052 0.9500 . ?
C52 H52 0.9500 . ?
C52 C53 1.406(11) . ?
C53 P2 1.816(7) . ?
C054 H054 0.9500 . ?
C54 C55 1.391(12) . ?
C54 C59 1.405(11) . ?
C54 P2 1.810(7) . ?
C55 H55 0.9500 . ?
C55 C56 1.395(13) . ?
C56 H56 0.9500 . ?
C56 C57 1.398(15) . ?
C57 H57 0.9500 . ?
C57 C58 1.367(16) . ?
C58 H58 0.9500 . ?
C58 C59 1.379(12) . ?
C59 H59 0.9500 . ?
C60 C61 1.388(12) . ?
C60 C65 1.404(11) . ?
C60 P2 1.821(7) . ?
C61 H61 0.9500 . ?
C61 C62 1.390(12) . ?
C62 H62 0.9500 . ?
C62 C63 1.369(14) . ?
C63 H63 0.9500 . ?
C63 C64 1.400(14) . ?
C64 H64 0.9500 . ?
C64 C65 1.415(11) . ?
C65 H65 0.9500 . ?
C66 C67 1.57(3) . ?
C66 N16 1.08(3) . ?
C67 H67A 0.9800 . ?
C67 H67B 0.9800 . ?
C67 H67C 0.9800 . ?
C68 C69 1.58(3) . ?
C68 N15 1.11(3) . ?
C69 H69A 0.9800 . ?
C69 H69B 0.9800 . ?
C69 H69C 0.9800 . ?
C70 H70A 0.9900 . ?
C70 H70B 0.9900 . ?
C70 Cl7 1.778(16) . ?
C70 Cl8 1.835(18) . ?
C71 F10 1.290(13) . ?
C71 F11 1.311(13) . ?
C71 F12 1.331(13) . ?
C71 S3 1.852(12) . ?
C72 F7 1.33(2) . ?
C72 F8 1.306(18) . ?
C72 F9 1.324(17) . ?
C72 S2 1.828(18) . ?
C73 F7A 1.25(4) . ?
C73 F8A 1.23(3) . ?
C73 F9A 1.37(4) . ?
C73 S2A 1.88(3) . ?
C74 F3 1.15(19) . ?
C74 F4 1.48(15) . ?
C74 F5 1.31(17) . ?
C74 S6 1.82(2) . ?
C75 F3A 1.18(14) . ?
C75 F4A 1.49(9) . ?
C75 F5A 1.37(13) . ?
C75 S6A 1.82(2) . ?
C76 F13 1.311(12) . ?
C76 F14 1.313(12) . ?
C76 F15 1.301(12) . ?
C76 S4 1.825(19) . ?
C77 F13A 1.29(3) . ?
C77 F14A 1.30(3) . ?
C77 F15A 1.28(3) . ?
C77 S4A 1.823(19) . ?
C78 F1 1.26(3) . ?
C78 F2 1.41(4) . ?
C78 F6 1.37(3) . ?
C78 S1 1.791(17) . ?
C79 F1A 1.357(19) . ?
C79 F2A 1.342(19) . ?
C79 F6A 1.341(19) . ?
C79 S1A 1.798(19) . ?
C80 C81 1.412(19) . ?
C80 N17 1.141(14) . ?
C81 H81A 0.9800 . ?
C81 H81B 0.9800 . ?
C81 H81C 0.9800 . ?
C82 F22 1.317(14) . ?
C82 F23 1.298(15) . ?
C82 F24 1.308(13) . ?
C82 S5 1.821(15) . ?
C83 H83A 0.9900 . ?
C83 H83B 0.9900 . ?
C83 Cl9 1.783(17) . ?
C83 Cl10 1.750(14) . ?
C84 F16 1.337(10) . ?
C84 F17 1.333(11) . ?
C84 F18 1.337(12) . ?
C84 S7 1.813(10) . ?
C85 F19 1.388(17) . ?
C85 F20 1.289(16) . ?
C85 F21 1.401(18) . ?
C85 S8 1.774(12) . ?
C86 H86A 0.9900 . ?
C86 H86B 0.9900 . ?
C86 Cl5 1.662(17) . ?
C86 Cl6 1.623(17) . ?
C87 H87A 0.9900 . ?
C87 H87B 0.9900 . ?
C87 Cl3 1.785(17) . ?
C87 Cl4 1.720(19) . ?
C88 H88A 0.9900 . ?
C88 H88B 0.9900 . ?
C88 Cl1 1.725(19) . ?
C88 Cl2 1.729(18) . ?
C89 C90 1.489(17) . ?
C89 N19 1.093(16) . ?
C90 H90A 0.9800 . ?
C90 H90B 0.9800 . ?
C90 H90C 0.9800 . ?
C91 H91A 0.9800 . ?
C91 H91B 0.9800 . ?
C91 H91C 0.9800 . ?
C91 C92 1.472(16) . ?
C92 N18 1.110(14) . ?
N00V N00X 1.365(8) . ?
N00Z Zn2 2.126(6) . ?
N1 Zn1 2.164(7) . ?
N1' Zn1 2.163(6) . ?
N01B N011 1.353(8) . ?
N2 N3 1.353(9) . ?
N2 Zn1 2.107(6) . ?
N2' N3' 1.376(9) . ?
N2' Zn1 2.104(6) . ?
N4 Zn1 2.183(6) . ?
N4' Zn1 2.135(6) . ?
N5 Pd1 2.103(6) . ?
N6 N7 1.413(9) . ?
N6' N7' 1.373(9) . ?
N7 Pd1 2.077(5) . ?
N8' Zn2 2.155(6) . ?
N9' N10' 1.375(8) . ?
N9' Zn2 2.104(5) . ?
N010 Zn2 2.152(6) . ?
N011 Zn2 2.108(5) . ?
N11' Zn2 2.179(6) . ?
N12' Pd2 2.112(5) . ?
N13' N14' 1.400(9) . ?
N14' Pd2 2.077(5) . ?
O1 S1 1.417(19) . ?
O1A S1A 1.50(2) . ?
O2 S1 1.403(17) . ?
O2A S1A 1.51(2) . ?
O3 S1 1.468(19) . ?
O3A S1A 1.484(17) . ?
O4 S2 1.46(3) . ?
O4A S2A 1.33(4) . ?
O5 S2 1.53(2) . ?
O5A S2A 1.37(3) . ?
O6 S2 1.44(2) . ?
O6A S2A 1.45(3) . ?
O7 S6 1.423(17) . ?
O7A S6A 1.446(15) . ?
O8 S6 1.424(18) . ?
O8A S6A 1.42(3) . ?
O9 S6 1.431(12) . ?
O9A S6A 1.421(18) . ?
O10 S4 1.421(15) . ?
O10A S4A 1.37(3) . ?
O11 S3 1.430(7) . ?
O12 S3 1.433(7) . ?
O13 S3 1.411(7) . ?
O14 S4 1.414(13) . ?
O14A S4A 1.39(3) . ?
O15 S4 1.426(13) . ?
O15A S4A 1.37(3) . ?
O17 S7 1.430(6) . ?
O18 S7 1.431(6) . ?
O19 S7 1.432(7) . ?
O20 S8 1.534(14) . ?
O21 S8 1.536(15) . ?
O22 S8 1.359(12) . ?
O23 S5 1.434(10) . ?
O24 S5 1.427(8) . ?
O25 S5 1.431(9) . ?
P1 Pd1 2.247(2) . ?
P1' Pd2 2.3155(17) . ?
P2 Pd2 2.2388(19) . ?
P2' Pd1 2.2839(17) . ?

loop_
_geom_torsion_atom_site_label_1
_geom_torsion_atom_site_label_2
_geom_torsion_atom_site_label_3
_geom_torsion_atom_site_label_4
_geom_torsion
_geom_torsion_site_symmetry_1
_geom_torsion_site_symmetry_2
_geom_torsion_site_symmetry_3
_geom_torsion_site_symmetry_4
_geom_torsion_publ_flag
C02B C03F C04E C04Y 0.8(13) . . . . ?
C02B C03Q C052 C04Y 1.9(13) . . . . ?
C02C C02P N00V N00X 174.8(7) . . . . ?
C02C C022 P2' C02B -30.5(7) . . . . ?
C02C C022 P2' C03O -143.4(6) . . . . ?
C02C C022 P2' Pd1 91.2(6) . . . . ?
C02D C02J C04B C04N 176.4(8) . . . . ?
C02D C02J N010 C041 -177.0(7) . . . . ?
C02D C02J N010 Zn2 -2.1(8) . . . . ?
C02J C02D N011 N01B 176.6(6) . . . . ?
C02J C02D N011 Zn2 -1.6(9) . . . . ?
C02J C04B C04N C03G 0.7(13) . . . . ?
C02N C02R C040 C02C -0.2(14) . . . . ?
C02N C03E C022 C02C 1.7(12) . . . . ?
C02N C03E C022 P2' -174.4(6) . . . . ?
C02P C02C C022 C03E 169.3(7) . . . . ?
C02P C02C C022 P2' -14.9(10) . . . . ?
C02P C02C C040 C02R -170.3(8) . . . . ?
C02P N00V N00X C35' 175.1(7) . . . . ?
C02P N00V N00X C045 -5.8(12) . . . . ?
C02R C02N C03E C022 1.7(13) . . . . ?
C03E C02N C02R C040 -2.5(13) . . . . ?
C03E C022 P2' C02B 145.4(6) . . . . ?
C03E C022 P2' C03O 32.5(6) . . . . ?
C03E C022 P2' Pd1 -92.8(6) . . . . ?
C03F C02B C03Q C052 0.9(12) . . . . ?
C03F C02B P2' C03O -131.8(6) . . . . ?
C03F C02B P2' C022 118.8(6) . . . . ?
C03F C02B P2' Pd1 -15.4(7) . . . . ?
C03F C04E C04Y C052 2.0(14) . . . . ?
C03G C041 N010 C02J 0.2(12) . . . . ?
C03G C041 N010 Zn2 -173.9(7) . . . . ?
C03O C04U C054 C05F 2.5(14) . . . . ?
C03Q C02B C03F C04E -2.2(12) . . . . ?
C03Q C02B P2' C03O 48.2(7) . . . . ?
C03Q C02B P2' C022 -61.2(7) . . . . ?
C03Q C02B P2' Pd1 164.5(6) . . . . ?
C4 C5 C6 N5 1.2(11) . . . . ?
C4 C5 C6 N6 -177.9(6) . . . . ?
C4' C5' C6' N5' 3.5(13) . . . . ?
C4' C5' C6' N6' -175.6(8) . . . . ?
C04B C02J N010 C041 -0.4(12) . . . . ?
C04B C02J N010 Zn2 174.6(6) . . . . ?
C04E C04Y C052 C03Q -3.4(14) . . . . ?
C04K N01B N011 C02D 2.6(11) . . . . ?
C04K N01B N011 Zn2 -179.2(5) . . . . ?
C04M C05F C054 C04U -3.4(15) . . . . ?
C04N C03G C041 N010 0.4(14) . . . . ?
C04U C03O C036 C04M -3.3(13) . . . . ?
C04U C03O P2' C02B -65.3(7) . . . . ?
C04U C03O P2' C022 45.9(7) . . . . ?
C04U C03O P2' Pd1 -178.8(6) . . . . ?
C5 C4 N3 C7 5.5(13) . . . . ?
C5 C4 N3 N2 -175.5(7) . . . . ?
C5 C4 N4 C2 -1.3(10) . . . . ?
C5 C4 N4 Zn1 -179.5(5) . . . . ?
C5 C6 N5 C2 -3.3(10) . . . . ?
C5 C6 N5 Pd1 173.6(5) . . . . ?
C5 C6 N6 C8 13.6(11) . . . . ?
C5 C6 N6 N7 -161.3(6) . . . . ?
C5' C4' N3' C7' -1.0(14) . . . . ?
C5' C4' N3' N2' 171.1(8) . . . . ?
C5' C4' N4' C2' 1.2(12) . . . . ?
C5' C4' N4' Zn1 -169.3(7) . . . . ?
C5' C6' N5' C2' -0.4(12) . . . . ?
C5' C6' N6' C8' 177.7(8) . . . . ?
C5' C6' N6' N7' -5.5(11) . . . . ?
C05F C04M C036 C03O 2.5(15) . . . . ?
C6 N6 N7 C15 159.8(6) . . . . ?
C6 N6 N7 Pd1 -21.6(7) . . . . ?
C6' N6' N7' C15' 177.3(7) . . . . ?
C8 N6 N7 C15 -15.1(9) . . . . ?
C8 N6 N7 Pd1 163.5(5) . . . . ?
C8' N6' N7' C15' -5.9(11) . . . . ?
C9 C10 C11 C12 -178.1(9) . . . . ?
C9 C10 N1 C14 178.9(8) . . . . ?
C9 C10 N1 Zn1 3.9(9) . . . . ?
C9 N2 N3 C4 175.7(8) . . . . ?
C9 N2 N3 C7 -5.3(13) . . . . ?
C9' C10' C11' C12' 178.9(9) . . . . ?
C9' C10' N1' C14' -179.1(8) . . . . ?
C9' C10' N1' Zn1 -5.3(9) . . . . ?
C9' N2' N3' C4' -172.4(8) . . . . ?
C9' N2' N3' C7' -0.1(13) . . . . ?
C10 C9 N2 N3 179.2(7) . . . . ?
C10 C9 N2 Zn1 3.5(10) . . . . ?
C10 C11 C12 C13 -1.6(16) . . . . ?
C10' C9' N2' N3' 177.0(7) . . . . ?
C10' C9' N2' Zn1 0.3(10) . . . . ?
C10' C11' C12' C13' 1.3(16) . . . . ?
C11 C10 N1 C14 -0.6(13) . . . . ?
C11 C10 N1 Zn1 -175.6(7) . . . . ?
C11 C12 C13 C14 1.1(16) . . . . ?
C11' C10' N1' C14' 1.3(13) . . . . ?
C11' C10' N1' Zn1 175.1(7) . . . . ?
C11' C12' C13' C14' -0.9(17) . . . . ?
C12 C13 C14 N1 -0.3(16) . . . . ?
C12' C13' C14' N1' 0.7(16) . . . . ?
C13 C14 N1 C10 0.0(14) . . . . ?
C13 C14 N1 Zn1 174.2(7) . . . . ?
C13' C14' N1' C10' -0.8(13) . . . . ?
C13' C14' N1' Zn1 -173.6(7) . . . . ?
C15 C16 C17 C18 178.6(9) . . . . ?
C15 C16 C21 C20 -179.8(8) . . . . ?
C15 C16 C21 P1 -3.3(12) . . . . ?
C15' C16' C17' C18' -175.0(7) . . . . ?
C15' C16' C21' C20' 173.8(7) . . . . ?
C15' C16' C21' P1' -12.7(10) . . . . ?
C16 C15 N7 N6 -179.7(7) . . . . ?
C16 C15 N7 Pd1 2.2(12) . . . . ?
C16 C17 C18 C19 3.7(16) . . . . ?
C16 C21 P1 C22 129.9(7) . . . . ?
C16 C21 P1 C28 -113.9(7) . . . . ?
C16 C21 P1 Pd1 10.4(8) . . . . ?
C16' C15' N7' N6' 176.0(7) . . . . ?
C16' C17' C18' C19' -1.2(13) . . . . ?
C16' C21' P1' C22' -153.4(6) . . . . ?
C16' C21' P1' C28' -39.6(7) . . . . ?
C16' C21' P1' Pd2 87.4(6) . . . . ?
C17 C16 C21 C20 3.7(12) . . . . ?
C17 C16 C21 P1 -179.9(7) . . . . ?
C17 C18 C19 C20 -2.2(15) . . . . ?
C17' C16' C21' C20' -5.2(11) . . . . ?
C17' C16' C21' P1' 168.3(6) . . . . ?
C17' C18' C19' C20' -0.4(13) . . . . ?
C18 C19 C20 C21 1.6(14) . . . . ?
C18' C19' C20' C21' -1.0(12) . . . . ?
C19 C20 C21 C16 -2.4(13) . . . . ?
C19 C20 C21 P1 -179.2(7) . . . . ?
C19' C20' C21' C16' 3.8(11) . . . . ?
C19' C20' C21' P1' -170.0(6) . . . . ?
C20 C21 P1 C22 -53.5(7) . . . . ?
C20 C21 P1 C28 62.7(7) . . . . ?
C20 C21 P1 Pd1 -173.0(6) . . . . ?
C20' C21' P1' C22' 20.1(6) . . . . ?
C20' C21' P1' C28' 133.9(6) . . . . ?
C20' C21' P1' Pd2 -99.0(6) . . . . ?
C21 C16 C17 C18 -4.4(14) . . . . ?
C21' C16' C17' C18' 4.0(12) . . . . ?
C022 C02C C02P N00V 150.4(7) . . . . ?
C022 C02C C040 C02R 3.6(12) . . . . ?
C22 C23 C24 C25 0.3(14) . . . . ?
C22' C23' C24' C25' -1.0(15) . . . . ?
C23 C22 C27 C26 2.4(12) . . . . ?
C23 C22 P1 C21 85.3(7) . . . . ?
C23 C22 P1 C28 -23.2(8) . . . . ?
C23 C22 P1 Pd1 -156.1(6) . . . . ?
C23 C24 C25 C26 2.4(15) . . . . ?
C23' C22' C27' C26' -0.1(12) . . . . ?
C23' C22' P1' C21' -112.0(6) . . . . ?
C23' C22' P1' C28' 141.0(6) . . . . ?
C23' C22' P1' Pd2 25.7(7) . . . . ?
C23' C24' C25' C26' 0.0(16) . . . . ?
C24 C25 C26 C27 -2.6(15) . . . . ?
C24' C25' C26' C27' 0.9(15) . . . . ?
C25 C26 C27 C22 0.2(14) . . . . ?
C25' C26' C27' C22' -0.8(13) . . . . ?
C27 C22 C23 C24 -2.6(12) . . . . ?
C27 C22 P1 C21 -91.2(6) . . . . ?
C27 C22 P1 C28 160.3(6) . . . . ?
C27 C22 P1 Pd1 27.4(6) . . . . ?
C27' C22' C23' C24' 1.0(13) . . . . ?
C27' C22' P1' C21' 64.7(7) . . . . ?
C27' C22' P1' C28' -42.3(7) . . . . ?
C27' C22' P1' Pd2 -157.6(6) . . . . ?
C28 C29 C30 C31 0.6(15) . . . . ?
C28' C29' C30' C31' 0.8(12) . . . . ?
C29 C28 C33 C32 -0.4(12) . . . . ?
C29 C28 P1 C21 54.3(7) . . . . ?
C29 C28 P1 C22 163.3(6) . . . . ?
C29 C28 P1 Pd1 -66.1(7) . . . . ?
C29 C30 C31 C32 -2.2(15) . . . . ?
C29' C28' C33' C32' 1.8(11) . . . . ?
C29' C28' P1' C21' 132.8(6) . . . . ?
C29' C28' P1' C22' -119.9(6) . . . . ?
C29' C28' P1' Pd2 -8.1(7) . . . . ?
C29' C30' C31' C32' 0.2(12) . . . . ?
C30 C31 C32 C33 2.4(14) . . . . ?
C30' C31' C32' C33' -0.2(13) . . . . ?
C31 C32 C33 C28 -1.1(13) . . . . ?
C31' C32' C33' C28' -0.8(12) . . . . ?
C33 C28 C29 C30 0.6(14) . . . . ?
C33 C28 P1 C21 -126.6(7) . . . . ?
C33 C28 P1 C22 -17.6(8) . . . . ?
C33 C28 P1 Pd1 113.0(7) . . . . ?
C33' C28' C29' C30' -1.7(11) . . . . ?
C33' C28' P1' C21' -41.3(7) . . . . ?
C33' C28' P1' C22' 66.1(7) . . . . ?
C33' C28' P1' Pd2 177.9(5) . . . . ?
C35 C36 C37 N12' 2.4(10) . . . . ?
C35 C36 C37 N13' 178.8(7) . . . . ?
C35' C36' C37' N00Z -4.2(11) . . . . ?
C35' C36' C37' N01B 177.2(7) . . . . ?
C36 C35 N10' C38 3.9(11) . . . . ?
C36 C35 N10' N9' -179.4(6) . . . . ?
C36 C35 N11' C34 -1.0(9) . . . . ?
C36 C35 N11' Zn2 178.8(5) . . . . ?
C36 C37 N12' C34 -2.3(9) . . . . ?
C36 C37 N12' Pd2 -174.9(5) . . . . ?
C36 C37 N13' C39 -5(4) . . . . ?
C36 C37 N13' C40 31(4) . . . . ?
C36 C37 N13' N14' -176.9(7) . . . . ?
C036 C03O C04U C054 0.8(12) . . . . ?
C036 C03O P2' C02B 116.4(7) . . . . ?
C036 C03O P2' C022 -132.4(6) . . . . ?
C036 C03O P2' Pd1 3.0(7) . . . . ?
C036 C04M C05F C054 0.9(16) . . . . ?
C36' C35' N00X C045 172.6(8) . . . . ?
C36' C35' N00X N00V -8.2(10) . . . . ?
C36' C35' N01A C34' 0.9(11) . . . . ?
C36' C37' N00Z C34' 2.9(11) . . . . ?
C36' C37' N00Z Zn2 -166.1(6) . . . . ?
C36' C37' N01B C04K -7.8(12) . . . . ?
C36' C37' N01B N011 166.8(7) . . . . ?
C37 N13' N14' C47 169.5(7) . . . . ?
C37 N13' N14' Pd2 -8.1(9) . . . . ?
C37' N01B N011 C02D -172.3(7) . . . . ?
C37' N01B N011 Zn2 5.9(8) . . . . ?
C39 N13' N14' C47 -3(3) . . . . ?
C39 N13' N14' Pd2 179(3) . . . . ?
C040 C02C C02P N00V -36.1(11) . . . . ?
C040 C02C C022 C03E -4.3(11) . . . . ?
C040 C02C C022 P2' 171.6(6) . . . . ?
C40 N13' N14' C47 -39(4) . . . . ?
C40 N13' N14' Pd2 144(4) . . . . ?
C41 C42 C43 C44 -175.7(11) . . . . ?
C41 C42 N8' C46 175.9(8) . . . . ?
C41 C42 N8' Zn2 -3.6(9) . . . . ?
C41 N9' N10' C35 -173.9(7) . . . . ?
C41 N9' N10' C38 3.0(11) . . . . ?
C041 C03G C04N C04B -0.9(14) . . . . ?
C42 C41 N9' N10' -176.6(7) . . . . ?
C42 C41 N9' Zn2 9.9(10) . . . . ?
C42 C43 C44 C45 0(2) . . . . ?
C43 C42 N8' C46 -2.0(14) . . . . ?
C43 C42 N8' Zn2 178.5(9) . . . . ?
C43 C44 C45 C46 -3(2) . . . . ?
C44 C45 C46 N8' 3.2(19) . . . . ?
C45 C46 N8' C42 -0.7(14) . . . . ?
C45 C46 N8' Zn2 178.7(8) . . . . ?
C47 C48 C49 C50 177.8(8) . . . . ?
C47 C48 C53 C52 -179.1(7) . . . . ?
C47 C48 C53 P2 -9.3(11) . . . . ?
C48 C47 N14' N13' 179.5(7) . . . . ?
C48 C47 N14' Pd2 -3.5(12) . . . . ?
C48 C49 C50 C51 1.7(13) . . . . ?
C48 C53 P2 C54 151.5(6) . . . . ?
C48 C53 P2 C60 -91.2(7) . . . . ?
C48 C53 P2 Pd2 24.9(7) . . . . ?
C49 C48 C53 C52 -0.4(11) . . . . ?
C49 C48 C53 P2 169.4(6) . . . . ?
C49 C50 C51 C52 -0.9(14) . . . . ?
C50 C51 C52 C53 -0.5(15) . . . . ?
C51 C52 C53 C48 1.1(13) . . . . ?
C51 C52 C53 P2 -169.3(7) . . . . ?
C52 C53 P2 C54 -38.6(7) . . . . ?
C52 C53 P2 C60 78.6(7) . . . . ?
C52 C53 P2 Pd2 -165.2(6) . . . . ?
C53 C48 C49 C50 -1.1(12) . . . . ?
C54 C55 C56 C57 -0.4(14) . . . . ?
C55 C54 C59 C58 -1.3(12) . . . . ?
C55 C54 P2 C53 -56.9(7) . . . . ?
C55 C54 P2 C60 -165.0(6) . . . . ?
C55 C54 P2 Pd2 66.0(7) . . . . ?
C55 C56 C57 C58 0.2(14) . . . . ?
C56 C57 C58 C59 -0.6(14) . . . . ?
C57 C58 C59 C54 1.1(13) . . . . ?
C59 C54 C55 C56 0.9(13) . . . . ?
C59 C54 P2 C53 123.8(7) . . . . ?
C59 C54 P2 C60 15.8(8) . . . . ?
C59 C54 P2 Pd2 -113.2(6) . . . . ?
C60 C61 C62 C63 -1.2(14) . . . . ?
C61 C60 C65 C64 0.6(11) . . . . ?
C61 C60 P2 C53 -72.3(7) . . . . ?
C61 C60 P2 C54 37.5(7) . . . . ?
C61 C60 P2 Pd2 170.2(6) . . . . ?
C61 C62 C63 C64 -0.4(14) . . . . ?
C62 C63 C64 C65 2.1(13) . . . . ?
C63 C64 C65 C60 -2.2(11) . . . . ?
C65 C60 C61 C62 1.1(12) . . . . ?
C65 C60 P2 C53 96.4(6) . . . . ?
C65 C60 P2 C54 -153.9(5) . . . . ?
C65 C60 P2 Pd2 -21.2(6) . . . . ?
F1 C78 S1 O1 -61(3) . . . . ?
F1 C78 S1 O2 62(3) . . . . ?
F1 C78 S1 O3 -177(3) . . . . ?
F1A C79 S1A O1A -178(2) . . . . ?
F1A C79 S1A O2A -58(2) . . . . ?
F1A C79 S1A O3A 59(2) . . . . ?
F2 C78 S1 O1 177(2) . . . . ?
F2 C78 S1 O2 -60(2) . . . . ?
F2 C78 S1 O3 61(2) . . . . ?
F2A C79 S1A O1A 66(2) . . . . ?
F2A C79 S1A O2A -174(2) . . . . ?
F2A C79 S1A O3A -56.9(19) . . . . ?
F3 C74 S6 O7 51(11) . . . . ?
F3 C74 S6 O8 -177(9) . . . . ?
F3 C74 S6 O9 -63(11) . . . . ?
F3A C75 S6A O7A -69(6) . . . . ?
F3A C75 S6A O8A 49(7) . . . . ?
F3A C75 S6A O9A 174(5) . . . . ?
F4 C74 S6 O7 -71(10) . . . . ?
F4 C74 S6 O8 61(10) . . . . ?
F4 C74 S6 O9 176(9) . . . . ?
F4A C75 S6A O7A 176(6) . . . . ?
F4A C75 S6A O8A -67(8) . . . . ?
F4A C75 S6A O9A 59(8) . . . . ?
F5 C74 S6 O7 -171(10) . . . . ?
F5 C74 S6 O8 -39(12) . . . . ?
F5 C74 S6 O9 76(11) . . . . ?
F5A C75 S6A O7A 80(6) . . . . ?
F5A C75 S6A O8A -162(5) . . . . ?
F5A C75 S6A O9A -36(6) . . . . ?
F6 C78 S1 O1 70(3) . . . . ?
F6 C78 S1 O2 -168(2) . . . . ?
F6 C78 S1 O3 -47(3) . . . . ?
F6A C79 S1A O1A -55(2) . . . . ?
F6A C79 S1A O2A 64(2) . . . . ?
F6A C79 S1A O3A -178.6(19) . . . . ?
F7 C72 S2 O4 -50.5(14) . . . . ?
F7 C72 S2 O5 67.7(16) . . . . ?
F7 C72 S2 O6 -173.1(16) . . . . ?
F7A C73 S2A O4A -61(3) . . . . ?
F7A C73 S2A O5A 64(3) . . . . ?
F7A C73 S2A O6A -175(3) . . . . ?
F8 C72 S2 O4 -169.0(13) . . . . ?
F8 C72 S2 O5 -50.8(16) . . . . ?
F8 C72 S2 O6 68.4(16) . . . . ?
F8A C73 S2A O4A 170(2) . . . . ?
F8A C73 S2A O5A -65(2) . . . . ?
F8A C73 S2A O6A 56(3) . . . . ?
F9 C72 S2 O4 70.7(14) . . . . ?
F9 C72 S2 O5 -171.1(15) . . . . ?
F9 C72 S2 O6 -52.0(17) . . . . ?
F9A C73 S2A O4A 53(3) . . . . ?
F9A C73 S2A O5A 178(2) . . . . ?
F9A C73 S2A O6A -61(2) . . . . ?
F10 C71 S3 O11 63.7(9) . . . . ?
F10 C71 S3 O12 -180.0(8) . . . . ?
F10 C71 S3 O13 -56.2(10) . . . . ?
F11 C71 S3 O11 -63.4(9) . . . . ?
F11 C71 S3 O12 53.0(10) . . . . ?
F11 C71 S3 O13 176.8(9) . . . . ?
F12 C71 S3 O11 179.5(8) . . . . ?
F12 C71 S3 O12 -64.1(9) . . . . ?
F12 C71 S3 O13 59.7(10) . . . . ?
F13 C76 S4 O10 -71.0(18) . . . . ?
F13 C76 S4 O14 49.1(15) . . . . ?
F13 C76 S4 O15 176.5(13) . . . . ?
F13A C77 S4A O10A -54(3) . . . . ?
F13A C77 S4A O14A 61(3) . . . . ?
F13A C77 S4A O15A 178(3) . . . . ?
F14 C76 S4 O10 172.2(16) . . . . ?
F14 C76 S4 O14 -67.7(13) . . . . ?
F14 C76 S4 O15 59.6(13) . . . . ?
F14A C77 S4A O10A -169(2) . . . . ?
F14A C77 S4A O14A -54(3) . . . . ?
F14A C77 S4A O15A 63(3) . . . . ?
F15 C76 S4 O10 58.5(18) . . . . ?
F15 C76 S4 O14 178.5(14) . . . . ?
F15 C76 S4 O15 -54.1(14) . . . . ?
F15A C77 S4A O10A 69(3) . . . . ?
F15A C77 S4A O14A -175(3) . . . . ?
F15A C77 S4A O15A -59(3) . . . . ?
F16 C84 S7 O17 179.6(6) . . . . ?
F16 C84 S7 O18 -60.5(8) . . . . ?
F16 C84 S7 O19 58.4(7) . . . . ?
F17 C84 S7 O17 60.0(8) . . . . ?
F17 C84 S7 O18 179.9(7) . . . . ?
F17 C84 S7 O19 -61.2(8) . . . . ?
F18 C84 S7 O17 -59.5(7) . . . . ?
F18 C84 S7 O18 60.5(7) . . . . ?
F18 C84 S7 O19 179.3(6) . . . . ?
F19 C85 S8 O20 61.9(15) . . . . ?
F19 C85 S8 O21 -53.9(15) . . . . ?
F19 C85 S8 O22 -174.6(13) . . . . ?
F20 C85 S8 O20 -60.0(14) . . . . ?
F20 C85 S8 O21 -175.8(12) . . . . ?
F20 C85 S8 O22 63.5(14) . . . . ?
F21 C85 S8 O20 177.8(13) . . . . ?
F21 C85 S8 O21 62.0(13) . . . . ?
F21 C85 S8 O22 -58.7(14) . . . . ?
F22 C82 S5 O23 55.1(10) . . . . ?
F22 C82 S5 O24 -65.0(10) . . . . ?
F22 C82 S5 O25 173.9(9) . . . . ?
F23 C82 S5 O23 175.2(10) . . . . ?
F23 C82 S5 O24 55.1(10) . . . . ?
F23 C82 S5 O25 -65.9(10) . . . . ?
F24 C82 S5 O23 -62.5(11) . . . . ?
F24 C82 S5 O24 177.4(9) . . . . ?
F24 C82 S5 O25 56.3(11) . . . . ?
N00X C35' C36' C37' -177.3(7) . . . . ?
N00X C35' N01A C34' -179.6(7) . . . . ?
N00Z C34' N01A C35' -2.4(12) . . . . ?
N00Z C37' N01B C04K 173.4(7) . . . . ?
N00Z C37' N01B N011 -11.9(9) . . . . ?
N1 C10 C11 C12 1.4(15) . . . . ?
N1' C10' C11' C12' -1.6(15) . . . . ?
N01A C34' N00Z C37' 0.6(12) . . . . ?
N01A C34' N00Z Zn2 168.3(6) . . . . ?
N01A C35' C36' C37' 2.2(11) . . . . ?
N01A C35' N00X C045 -6.9(11) . . . . ?
N01A C35' N00X N00V 172.2(7) . . . . ?
N01B C37' N00Z C34' -178.4(6) . . . . ?
N01B C37' N00Z Zn2 12.6(8) . . . . ?
N2 C9 C10 C11 174.6(9) . . . . ?
N2 C9 C10 N1 -4.9(12) . . . . ?
N2' C9' C10' C11' -177.0(9) . . . . ?
N2' C9' C10' N1' 3.5(11) . . . . ?
N3 C4 C5 C6 -177.1(7) . . . . ?
N3 C4 N4 C2 177.1(6) . . . . ?
N3 C4 N4 Zn1 -1.1(8) . . . . ?
N3' C4' C5' C6' 173.6(8) . . . . ?
N3' C4' N4' C2' -176.5(8) . . . . ?
N3' C4' N4' Zn1 13.0(10) . . . . ?
N4 C2 N5 C6 3.4(11) . . . . ?
N4 C2 N5 Pd1 -172.9(5) . . . . ?
N4 C4 C5 C6 1.2(11) . . . . ?
N4 C4 N3 C7 -172.9(8) . . . . ?
N4 C4 N3 N2 6.0(10) . . . . ?
N4' C2' N5' C6' -2.9(13) . . . . ?
N4' C4' C5' C6' -3.9(12) . . . . ?
N4' C4' N3' C7' 176.7(9) . . . . ?
N4' C4' N3' N2' -11.2(11) . . . . ?
N5 C2 N4 C4 -1.1(11) . . . . ?
N5 C2 N4 Zn1 176.9(5) . . . . ?
N5 C6 N6 C8 -165.5(7) . . . . ?
N5 C6 N6 N7 19.6(9) . . . . ?
N5' C2' N4' C4' 2.5(13) . . . . ?
N5' C2' N4' Zn1 171.7(7) . . . . ?
N5' C6' N6' C8' -1.5(12) . . . . ?
N5' C6' N6' N7' 175.4(7) . . . . ?
N6 C6 N5 C2 175.8(6) . . . . ?
N6 C6 N5 Pd1 -7.2(8) . . . . ?
N6' C6' N5' C2' 178.7(7) . . . . ?
N7 C15 C16 C17 172.0(8) . . . . ?
N7 C15 C16 C21 -4.5(14) . . . . ?
N7' C15' C16' C17' -26.2(11) . . . . ?
N7' C15' C16' C21' 154.8(7) . . . . ?
N8' C42 C43 C44 2.1(18) . . . . ?
N9' C41 C42 C43 174.1(9) . . . . ?
N9' C41 C42 N8' -3.9(11) . . . . ?
N010 C02J C04B C04N -0.1(12) . . . . ?
N10' C35 C36 C37 -179.3(6) . . . . ?
N10' C35 N11' C34 177.7(6) . . . . ?
N10' C35 N11' Zn2 -2.5(7) . . . . ?
N011 C02D C02J C04B -174.2(8) . . . . ?
N011 C02D C02J N010 2.5(10) . . . . ?
N11' C34 N12' C37 0.5(10) . . . . ?
N11' C34 N12' Pd2 171.5(5) . . . . ?
N11' C35 C36 C37 -0.6(10) . . . . ?
N11' C35 N10' C38 -174.8(7) . . . . ?
N11' C35 N10' N9' 1.8(9) . . . . ?
N12' C34 N11' C35 1.2(10) . . . . ?
N12' C34 N11' Zn2 -178.6(5) . . . . ?
N12' C37 N13' C39 172(4) . . . . ?
N12' C37 N13' C40 -153(4) . . . . ?
N12' C37 N13' N14' -0.3(10) . . . . ?
N13' C37 N12' C34 -178.8(6) . . . . ?
N13' C37 N12' Pd2 8.5(8) . . . . ?
N14' C47 C48 C49 176.6(8) . . . . ?
N14' C47 C48 C53 -4.6(13) . . . . ?
P1 C22 C23 C24 -179.0(6) . . . . ?
P1 C22 C27 C26 179.2(7) . . . . ?
P1 C28 C29 C30 179.8(8) . . . . ?
P1 C28 C33 C32 -179.4(6) . . . . ?
P1' C22' C23' C24' 177.9(8) . . . . ?
P1' C22' C27' C26' -176.8(7) . . . . ?
P1' C28' C29' C30' -175.9(6) . . . . ?
P1' C28' C33' C32' 175.8(6) . . . . ?
P2 C54 C55 C56 -178.4(7) . . . . ?
P2 C54 C59 C58 177.9(6) . . . . ?
P2 C60 C61 C62 169.1(6) . . . . ?
P2 C60 C65 C64 -168.3(6) . . . . ?
P2' C02B C03F C04E 177.8(6) . . . . ?
P2' C02B C03Q C052 -179.1(6) . . . . ?
P2' C03O C04U C054 -177.4(7) . . . . ?
P2' C03O C036 C04M 174.9(7) . . . . ?
Zn1 N2 N3 C4 -8.6(9) . . . . ?
Zn1 N2 N3 C7 170.4(7) . . . . ?
Zn1 N2' N3' C4' 4.3(9) . . . . ?
Zn1 N2' N3' C7' 176.7(7) . . . . ?
Zn2 N9' N10' C35 -0.3(8) . . . . ?
Zn2 N9' N10' C38 176.6(6) . . . . ?

loop_
_smtbx_masks_void_nr
_smtbx_masks_void_average_x
_smtbx_masks_void_average_y
_smtbx_masks_void_average_z
_smtbx_masks_void_volume
_smtbx_masks_void_count_electrons
_smtbx_masks_void_content
1 0.063 -0.093 0.396 209.6 71.8 '1 DCM,1 MeCN'
2 -0.063 0.093 0.604 209.6 72.5 '1 DCM,1 MeCN'
3 0.054 0.049 0.155 10.5 2.0 ?
4 -0.063 0.407 0.104 209.6 72.6 '1 DCM,1 MeCN'
5 0.054 0.451 0.655 10.5 2.0 ?
6 0.063 0.593 0.896 209.6 71.7 '1 DCM,1 MeCN'
7 -0.054 0.549 0.345 10.5 1.8 ?
8 -0.054 0.951 0.845 10.5 1.9 ?
9 0.476 0.716 0.704 38.9 2.0 ?
10 0.476 0.784 0.204 38.9 1.6 ?
11 0.524 0.216 0.796 38.9 1.6 ?
12 0.524 0.284 0.296 38.9 1.6 ?
